data_4106061
loop_
_publ_author_name
'Naruyoshi Komiya'
'Minoru Okada'
'Kanako Fukumoto'
'Daisuke Jomori'
'Takeshi Naota'

_publ_section_title
;
 Highly Phosphorescent Crystals of Vaulted
 trans-Bis(salicylaldiminato)platinum(II) Complexes
;
_journal_name_full 'Journal of the American Chemical Society'
_journal_page_first 6493
_journal_page_last 6496
_journal_paper_doi 10.1021/ja110398p
_journal_volume 133
_journal_year 2011
_chemical_formula_moiety 'C25 H32 N2 O2 Pt '
_chemical_formula_sum 'C25 H32 N2 O2 Pt'
_chemical_formula_weight 587.63
_space_group_IT_number 14
_symmetry_cell_setting monoclinic
_symmetry_Int_Tables_number 14
_symmetry_space_group_name_Hall '-P 2yn'
_symmetry_space_group_name_H-M 'P 1 21/n 1'
_cell_angle_alpha 90.0000
_cell_angle_beta 113.500(2)
_cell_angle_gamma 90.0000
_cell_formula_units_Z 8
_cell_length_a 12.8355(12)
_cell_length_b 28.543(3)
_cell_length_c 13.7826(13)
_cell_measurement_reflns_used 24790
_cell_measurement_temperature 113.1
_cell_measurement_theta_max 27.2
_cell_measurement_theta_min 3.1
_cell_volume 4630.6(8)
_computing_cell_refinement PROCESS-AUTO
_computing_data_collection PROCESS-AUTO
_computing_data_reduction CrystalStructure
_computing_publication_material 'CrystalStructure 3.8'
_computing_structure_refinement SHELXL
_computing_structure_solution SHELXS97
_diffrn_ambient_temperature 113.1
_diffrn_detector_area_resol_mean 10.00
_diffrn_measured_fraction_theta_full 0.986
_diffrn_measured_fraction_theta_max 0.986
_diffrn_measurement_device_type 'Rigaku RAXIS-RAPID'
_diffrn_measurement_method \w
_diffrn_radiation_type 'Mo K\a'
_diffrn_radiation_wavelength 0.71075
_diffrn_reflns_av_R_equivalents 0.210
_diffrn_reflns_limit_h_max 16
_diffrn_reflns_limit_h_min -16
_diffrn_reflns_limit_k_max 36
_diffrn_reflns_limit_k_min -37
_diffrn_reflns_limit_l_max 17
_diffrn_reflns_limit_l_min -17
_diffrn_reflns_number 96844
_diffrn_reflns_theta_full 27.48
_diffrn_reflns_theta_max 27.48
_exptl_absorpt_coefficient_mu 6.059
_exptl_absorpt_correction_T_max 0.546
_exptl_absorpt_correction_T_min 0.307
_exptl_absorpt_correction_type numerical
_exptl_absorpt_process_details
;
    Higashi, T. (1999). Program for Absorption Correction.
    Rigaku Corporation, Tokyo, Japan.
;
_exptl_crystal_colour yellow
_exptl_crystal_density_diffrn 1.686
_exptl_crystal_description needle
_exptl_crystal_F_000 2320.00
_exptl_crystal_size_max 0.30
_exptl_crystal_size_mid 0.30
_exptl_crystal_size_min 0.10
_refine_diff_density_max 1.79
_refine_diff_density_min -1.96
_refine_ls_extinction_method none
_refine_ls_goodness_of_fit_ref 1.042
_refine_ls_hydrogen_treatment refall
_refine_ls_number_parameters 536
_refine_ls_number_reflns 10462
_refine_ls_R_factor_gt 0.0822
_refine_ls_shift/su_max 0.0010
_refine_ls_structure_factor_coef Fsqd
_refine_ls_weighting_details 'w = 1/[\s^2^(Fo^2^)+(0.1040P)^2^+0.0000P] where P=(Fo^2^+2Fc^2^)/3'
_refine_ls_weighting_scheme calc
_refine_ls_wR_factor_ref 0.2288
_reflns_number_gt 5373
_reflns_number_total 10462
_reflns_threshold_expression F^2^>2.0\s(F^2^)
_cod_data_source_file ja110398p_si_006.cif
_cod_data_source_block 4d
_cod_original_cell_volume 4630.7(8)
_cod_original_formula_sum 'C25 H32 N2 O2 Pt '
_cod_database_code 4106061

loop_
_symmetry_equiv_pos_site_id
_symmetry_equiv_pos_as_xyz
1 +X,+Y,+Z
2 1/2-X,1/2+Y,1/2-Z
3 -X,-Y,-Z
4 1/2+X,1/2-Y,1/2+Z

loop_
_atom_site_label
_atom_site_type_symbol
_atom_site_fract_x
_atom_site_fract_y
_atom_site_fract_z
_atom_site_U_iso_or_equiv
_atom_site_adp_type
_atom_site_occupancy
_atom_site_symmetry_multiplicity
_atom_site_calc_flag
_atom_site_refinement_flags
Pt(1) Pt 0.26727(4) 0.196648(17) 0.86723(4) 0.0680(2) Uani 1.00 1 d .
Pt(2) Pt 0.18980(4) -0.085451(17) 0.51868(5) 0.0712(2) Uani 1.00 1 d .
O(1) O 0.3273(7) 0.2000(2) 0.7538(7) 0.073(2) Uani 1.00 1 d .
O(2) O 0.2031(6) 0.1973(3) 0.9757(8) 0.080(2) Uani 1.00 1 d .
O(3) O 0.1408(8) -0.0710(3) 0.6400(8) 0.086(2) Uani 1.00 1 d .
O(5) O 0.2301(8) -0.1019(4) 0.3997(8) 0.098(3) Uani 1.00 1 d .
N(1) N 0.4150(9) 0.2252(3) 0.9671(9) 0.071(3) Uani 1.00 1 d .
N(2) N 0.1260(8) 0.1632(3) 0.7688(9) 0.070(3) Uani 1.00 1 d .
N(3) N 0.2378(9) -0.1491(3) 0.5755(10) 0.081(3) Uani 1.00 1 d .
N(4) N 0.1533(9) -0.0200(4) 0.4741(10) 0.081(3) Uani 1.00 1 d .
C(1) C 0.3570(13) 0.2367(4) 1.1142(13) 0.076(3) Uani 1.00 1 d .
C(2) C 0.2462(12) 0.2169(4) 1.0697(11) 0.067(3) Uani 1.00 1 d .
C(3) C 0.1763(15) 0.2192(4) 1.1279(13) 0.087(4) Uani 1.00 1 d .
C(4) C 0.2213(18) 0.2390(5) 1.2282(14) 0.098(5) Uani 1.00 1 d .
C(5) C 0.3302(18) 0.2579(5) 1.2686(14) 0.108(6) Uani 1.00 1 d .
C(6) C 0.3917(14) 0.2558(5) 1.2118(16) 0.092(5) Uani 1.00 1 d .
C(7) C 0.4343(13) 0.2373(4) 1.0630(13) 0.086(4) Uani 1.00 1 d .
C(8) C 0.5156(12) 0.2262(4) 0.9399(12) 0.075(3) Uani 1.00 1 d .
C(9) C 0.5575(12) 0.1740(7) 0.9369(13) 0.112(6) Uani 1.00 1 d .
C(10) C 0.5801(13) 0.1503(6) 1.0351(15) 0.117(6) Uani 1.00 1 d .
C(11) C 0.6087(12) 0.0972(5) 1.0278(16) 0.110(6) Uani 1.00 1 d .
C(12) C 0.5270(12) 0.0680(5) 1.0536(12) 0.094(4) Uani 1.00 1 d .
C(13) C 0.4114(10) 0.0631(4) 0.9602(12) 0.080(4) Uani 1.00 1 d .
C(14) C 0.3248(10) 0.0364(4) 0.9874(10) 0.072(3) Uani 1.00 1 d .
C(15) C 0.2170(10) 0.0226(4) 0.8926(11) 0.074(3) Uani 1.00 1 d .
C(16) C 0.1559(12) 0.0636(4) 0.8294(11) 0.082(4) Uani 1.00 1 d .
C(17) C 0.1102(11) 0.0981(4) 0.8854(11) 0.076(4) Uani 1.00 1 d .
C(18) C 0.0525(10) 0.1402(4) 0.8188(12) 0.084(4) Uani 1.00 1 d .
C(19) C 0.1669(10) 0.1654(4) 0.6125(12) 0.067(3) Uani 1.00 1 d .
C(20) C 0.2762(12) 0.1873(4) 0.6532(11) 0.071(3) Uani 1.00 1 d .
C(21) C 0.3302(14) 0.1945(4) 0.5874(12) 0.082(4) Uani 1.00 1 d .
C(22) C 0.2799(12) 0.1819(4) 0.4814(11) 0.074(3) Uani 1.00 1 d .
C(23) C 0.1740(13) 0.1597(4) 0.4423(12) 0.080(4) Uani 1.00 1 d .
C(24) C 0.1207(13) 0.1527(4) 0.5053(12) 0.087(4) Uani 1.00 1 d .
C(25) C 0.1030(12) 0.1539(4) 0.6695(12) 0.082(4) Uani 1.00 1 d .
C(26) C 0.1576(12) -0.1506(5) 0.7093(12) 0.077(3) Uani 1.00 1 d .
C(27) C 0.1247(12) -0.1026(5) 0.7015(11) 0.077(4) Uani 1.00 1 d .
C(28) C 0.0736(10) -0.0873(5) 0.7667(12) 0.074(3) Uani 1.00 1 d .
C(29) C 0.0532(13) -0.1178(7) 0.8349(12) 0.097(5) Uani 1.00 1 d .
C(30) C 0.0863(12) -0.1644(7) 0.8371(15) 0.099(5) Uani 1.00 1 d .
C(31) C 0.1351(14) -0.1786(6) 0.7784(14) 0.096(5) Uani 1.00 1 d .
C(32) C 0.2143(12) -0.1689(5) 0.6488(13) 0.089(5) Uani 1.00 1 d .
C(33) C 0.3179(11) -0.1763(4) 0.5369(12) 0.086(4) Uani 1.00 1 d .
C(34) C 0.4306(10) -0.1517(4) 0.5749(12) 0.086(4) Uani 1.00 1 d .
C(35) C 0.4805(12) -0.1363(5) 0.6875(13) 0.102(5) Uani 1.00 1 d .
C(36) C 0.6007(12) -0.1153(5) 0.7306(13) 0.100(5) Uani 1.00 1 d .
C(37) C 0.6165(11) -0.0779(5) 0.6681(15) 0.113(6) Uani 1.00 1 d .
C(38) C 0.534(2) -0.0356(8) 0.634(2) 0.1773 Uiso 1.00 1 d .
C(39) C 0.5380(13) -0.0045(8) 0.7087(15) 0.150(9) Uani 1.00 1 d .
C(40) C 0.4791(12) 0.0473(5) 0.6756(13) 0.091(4) Uani 1.00 1 d .
C(41) C 0.3561(13) 0.0450(5) 0.5938(14) 0.098(5) Uani 1.00 1 d .
C(42) C 0.2748(10) 0.0264(4) 0.6337(13) 0.085(4) Uani 1.00 1 d .
C(43) C 0.1519(11) 0.0162(4) 0.5496(11) 0.079(4) Uani 1.00 1 d .
C(44) C 0.1592(11) -0.0310(6) 0.303(2) 0.104(7) Uani 1.00 1 d .
C(45) C 0.2052(13) -0.0769(7) 0.3123(11) 0.090(5) Uani 1.00 1 d .
C(46) C 0.2201(12) -0.0957(6) 0.2261(16) 0.097(5) Uani 1.00 1 d .
C(47) C 0.1924(14) -0.0744(9) 0.1289(16) 0.112(6) Uani 1.00 1 d .
C(48) C 0.1456(15) -0.0284(8) 0.1180(15) 0.109(6) Uani 1.00 1 d .
C(49) C 0.1311(12) -0.0078(7) 0.2027(16) 0.100(5) Uani 1.00 1 d .
C(50) C 0.1475(12) -0.0038(6) 0.3783(16) 0.106(6) Uani 1.00 1 d .
H(1) H 0.1008 0.2074 1.0988 0.104 Uiso 1.00 1 c R
H(2) H 0.1773 0.2397 1.2697 0.117 Uiso 1.00 1 c R
H(3) H 0.3599 0.2722 1.3364 0.130 Uiso 1.00 1 c R
H(4) H 0.4661 0.2687 1.2416 0.110 Uiso 1.00 1 c R
H(5) H 0.5091 0.2479 1.1046 0.104 Uiso 1.00 1 c R
H(6) H 0.5772 0.2447 0.9934 0.090 Uiso 1.00 1 c R
H(7) H 0.4956 0.2413 0.8700 0.090 Uiso 1.00 1 c R
H(8) H 0.4985 0.1567 0.8785 0.134 Uiso 1.00 1 c R
H(9) H 0.6274 0.1746 0.9230 0.134 Uiso 1.00 1 c R
H(10) H 0.5128 0.1527 1.0529 0.141 Uiso 1.00 1 c R
H(11) H 0.6448 0.1656 1.0923 0.141 Uiso 1.00 1 c R
H(12) H 0.6027 0.0899 0.9555 0.132 Uiso 1.00 1 c R
H(13) H 0.6874 0.0905 1.0783 0.132 Uiso 1.00 1 c R
H(14) H 0.5155 0.0823 1.1141 0.112 Uiso 1.00 1 c R
H(15) H 0.5599 0.0365 1.0755 0.112 Uiso 1.00 1 c R
H(16) H 0.3812 0.0948 0.9350 0.096 Uiso 1.00 1 c R
H(17) H 0.4223 0.0469 0.9015 0.096 Uiso 1.00 1 c R
H(18) H 0.3030 0.0558 1.0359 0.086 Uiso 1.00 1 c R
H(19) H 0.3612 0.0076 1.0261 0.086 Uiso 1.00 1 c R
H(20) H 0.2374 0.0011 0.8467 0.089 Uiso 1.00 1 c R
H(21) H 0.1656 0.0055 0.9182 0.089 Uiso 1.00 1 c R
H(22) H 0.0917 0.0520 0.7659 0.098 Uiso 1.00 1 c R
H(23) H 0.2082 0.0805 0.8048 0.098 Uiso 1.00 1 c R
H(24) H 0.1737 0.1091 0.9502 0.092 Uiso 1.00 1 c R
H(25) H 0.0551 0.0818 0.9074 0.092 Uiso 1.00 1 c R
H(26) H 0.0353 0.1634 0.8638 0.101 Uiso 1.00 1 c R
H(27) H -0.0203 0.1303 0.7624 0.101 Uiso 1.00 1 c R
H(28) H 0.4036 0.2083 0.6144 0.098 Uiso 1.00 1 c R
H(29) H 0.3172 0.1884 0.4356 0.089 Uiso 1.00 1 c R
H(30) H 0.1407 0.1497 0.3706 0.096 Uiso 1.00 1 c R
H(31) H 0.0478 0.1384 0.4769 0.104 Uiso 1.00 1 c R
H(32) H 0.0344 0.1374 0.6321 0.099 Uiso 1.00 1 c R
H(33) H 0.0522 -0.0554 0.7648 0.089 Uiso 1.00 1 c R
H(34) H 0.0174 -0.1072 0.8794 0.117 Uiso 1.00 1 c R
H(35) H 0.0723 -0.1859 0.8832 0.119 Uiso 1.00 1 c R
H(36) H 0.1571 -0.2106 0.7831 0.116 Uiso 1.00 1 c R
H(37) H 0.2389 -0.2005 0.6640 0.107 Uiso 1.00 1 c R
H(38) H 0.3282 -0.2087 0.5648 0.104 Uiso 1.00 1 c R
H(39) H 0.2844 -0.1778 0.4587 0.104 Uiso 1.00 1 c R
H(40) H 0.4857 -0.1729 0.5634 0.103 Uiso 1.00 1 c R
H(41) H 0.4223 -0.1237 0.5298 0.103 Uiso 1.00 1 c R
H(42) H 0.4813 -0.1636 0.7320 0.122 Uiso 1.00 1 c R
H(43) H 0.4287 -0.1127 0.6970 0.122 Uiso 1.00 1 c R
H(44) H 0.6187 -0.1034 0.8031 0.120 Uiso 1.00 1 c R
H(45) H 0.6555 -0.1406 0.7359 0.120 Uiso 1.00 1 c R
H(46) H 0.6164 -0.0921 0.6025 0.136 Uiso 1.00 1 c R
H(47) H 0.6937 -0.0652 0.7075 0.136 Uiso 1.00 1 c R
H(48) H 0.5487 -0.0184 0.5784 0.213 Uiso 1.00 1 c R
H(49) H 0.4559 -0.0480 0.6015 0.213 Uiso 1.00 1 c R
H(50) H 0.6191 0.0007 0.7547 0.181 Uiso 1.00 1 c R
H(51) H 0.5030 -0.0197 0.7530 0.181 Uiso 1.00 1 c R
H(52) H 0.4807 0.0633 0.7398 0.110 Uiso 1.00 1 c R
H(53) H 0.5245 0.0662 0.6464 0.110 Uiso 1.00 1 c R
H(54) H 0.3318 0.0769 0.5660 0.117 Uiso 1.00 1 c R
H(55) H 0.3537 0.0252 0.5339 0.117 Uiso 1.00 1 c R
H(56) H 0.2690 0.0490 0.6858 0.102 Uiso 1.00 1 c R
H(57) H 0.3061 -0.0031 0.6720 0.102 Uiso 1.00 1 c R
H(58) H 0.1034 0.0057 0.5861 0.095 Uiso 1.00 1 c R
H(59) H 0.1187 0.0454 0.5108 0.095 Uiso 1.00 1 c R
H(60) H 0.2524 -0.1262 0.2346 0.116 Uiso 1.00 1 c R
H(61) H 0.2039 -0.0895 0.0725 0.134 Uiso 1.00 1 c R
H(62) H 0.1245 -0.0120 0.0529 0.131 Uiso 1.00 1 c R
H(63) H 0.1013 0.0231 0.1945 0.120 Uiso 1.00 1 c R
H(64) H 0.1344 0.0287 0.3640 0.128 Uiso 1.00 1 c R

loop_
_atom_site_aniso_label
_atom_site_aniso_U_11
_atom_site_aniso_U_22
_atom_site_aniso_U_33
_atom_site_aniso_U_12
_atom_site_aniso_U_13
_atom_site_aniso_U_23
Pt(1) 0.0523(3) 0.0543(3) 0.0854(4) -0.0031(2) 0.0148(2) 0.0033(2)
Pt(2) 0.0541(3) 0.0536(3) 0.0895(4) -0.0053(2) 0.0114(2) -0.0019(2)
O(1) 0.055(5) 0.072(5) 0.087(7) -0.011(4) 0.024(5) 0.000(4)
O(2) 0.035(4) 0.079(6) 0.115(8) -0.001(4) 0.018(5) 0.012(5)
O(3) 0.087(7) 0.100(7) 0.073(6) -0.017(5) 0.033(5) -0.019(5)
O(5) 0.086(7) 0.114(8) 0.086(7) -0.028(6) 0.027(6) -0.009(6)
N(1) 0.065(7) 0.055(6) 0.070(7) 0.003(5) 0.003(6) 0.012(5)
N(2) 0.047(6) 0.055(6) 0.092(8) 0.002(4) 0.013(6) 0.016(5)
N(3) 0.069(7) 0.064(7) 0.089(8) -0.021(5) 0.010(6) 0.008(6)
N(4) 0.061(6) 0.067(7) 0.091(8) 0.001(5) 0.005(6) 0.019(6)
C(1) 0.086(11) 0.053(7) 0.078(10) 0.013(7) 0.020(9) 0.004(7)
C(2) 0.068(9) 0.048(7) 0.069(9) 0.010(6) 0.012(8) 0.001(6)
C(3) 0.118(13) 0.051(8) 0.101(12) 0.011(8) 0.053(11) 0.018(8)
C(4) 0.154(17) 0.072(10) 0.090(12) 0.026(10) 0.072(12) 0.020(9)
C(5) 0.134(16) 0.051(8) 0.089(12) -0.020(9) -0.009(12) 0.003(7)
C(6) 0.091(12) 0.079(10) 0.112(15) -0.007(8) 0.047(11) 0.011(10)
C(7) 0.084(11) 0.056(8) 0.088(11) 0.002(7) 0.002(9) 0.006(7)
C(8) 0.072(9) 0.055(7) 0.097(10) -0.006(6) 0.033(8) 0.006(6)
C(9) 0.050(9) 0.193(19) 0.107(12) 0.014(9) 0.047(8) 0.064(13)
C(10) 0.080(11) 0.102(13) 0.144(17) -0.023(9) 0.018(11) -0.009(12)
C(11) 0.063(9) 0.061(9) 0.182(18) -0.001(7) 0.023(10) -0.002(10)
C(12) 0.087(11) 0.085(10) 0.102(12) -0.012(8) 0.030(9) -0.034(9)
C(13) 0.045(7) 0.065(8) 0.113(12) 0.009(6) 0.015(7) 0.012(7)
C(14) 0.056(8) 0.064(8) 0.090(10) 0.005(6) 0.023(7) 0.001(6)
C(15) 0.048(7) 0.083(9) 0.094(10) -0.016(6) 0.030(7) -0.003(7)
C(16) 0.087(10) 0.065(8) 0.093(10) -0.002(7) 0.035(9) 0.004(7)
C(17) 0.049(7) 0.075(9) 0.106(11) -0.005(6) 0.032(7) 0.008(8)
C(18) 0.046(7) 0.079(9) 0.122(12) -0.005(6) 0.028(8) -0.005(8)
C(19) 0.054(8) 0.048(7) 0.094(11) 0.008(5) 0.022(7) 0.011(6)
C(20) 0.074(9) 0.064(8) 0.055(8) -0.012(6) 0.005(7) 0.008(6)
C(21) 0.109(12) 0.046(7) 0.084(11) 0.000(7) 0.031(10) 0.008(7)
C(22) 0.084(10) 0.060(8) 0.072(9) 0.013(7) 0.026(8) 0.020(6)
C(23) 0.087(11) 0.062(8) 0.076(10) 0.002(7) 0.018(9) -0.004(7)
C(24) 0.087(11) 0.062(8) 0.077(10) -0.007(7) -0.004(9) -0.006(7)
C(25) 0.069(9) 0.064(8) 0.077(10) -0.005(6) -0.010(8) 0.005(7)
C(26) 0.064(9) 0.076(10) 0.081(10) -0.004(7) 0.019(7) -0.010(8)
C(27) 0.061(9) 0.090(10) 0.062(9) -0.010(7) 0.007(7) 0.016(8)
C(28) 0.044(7) 0.082(9) 0.082(10) 0.001(6) 0.010(7) 0.013(8)
C(29) 0.094(12) 0.125(15) 0.075(10) -0.017(10) 0.036(9) -0.003(10)
C(30) 0.039(8) 0.126(16) 0.122(15) -0.021(8) 0.023(8) 0.024(11)
C(31) 0.074(11) 0.085(11) 0.127(15) -0.004(8) 0.037(10) 0.029(10)
C(32) 0.072(10) 0.050(8) 0.114(13) -0.006(6) 0.004(9) 0.005(8)
C(33) 0.070(9) 0.063(8) 0.119(12) 0.000(7) 0.030(8) -0.022(8)
C(34) 0.052(8) 0.066(8) 0.126(13) 0.005(6) 0.021(8) 0.001(8)
C(35) 0.078(10) 0.078(10) 0.119(13) 0.000(8) 0.007(9) -0.007(9)
C(36) 0.074(10) 0.076(10) 0.121(13) -0.005(8) 0.008(9) 0.006(9)
C(37) 0.044(8) 0.098(12) 0.156(17) -0.000(7) -0.005(9) 0.008(11)
C(39) 0.046(9) 0.25(2) 0.123(16) 0.034(12) -0.005(9) -0.056(16)
C(40) 0.068(9) 0.082(10) 0.123(13) -0.033(7) 0.036(9) -0.034(9)
C(41) 0.087(11) 0.060(8) 0.145(15) 0.005(7) 0.046(11) 0.023(9)
C(42) 0.054(8) 0.051(7) 0.139(13) 0.006(6) 0.026(8) -0.010(7)
C(43) 0.073(9) 0.047(7) 0.100(10) 0.006(6) 0.015(8) 0.004(7)
C(44) 0.029(7) 0.088(12) 0.19(2) -0.019(7) 0.035(10) -0.038(13)
C(45) 0.082(11) 0.147(16) 0.045(8) -0.052(10) 0.028(8) -0.018(9)
C(46) 0.053(9) 0.106(12) 0.111(14) -0.027(7) 0.010(9) 0.019(11)
C(47) 0.051(10) 0.18(2) 0.114(16) -0.040(11) 0.040(10) -0.039(14)
C(48) 0.077(12) 0.17(2) 0.082(12) -0.035(12) 0.032(10) 0.005(13)
C(49) 0.047(9) 0.142(16) 0.101(13) -0.003(8) 0.019(9) 0.032(13)
C(50) 0.059(9) 0.082(11) 0.135(16) -0.013(8) -0.007(10) 0.027(11)

loop_
_atom_type_symbol
_atom_type_description
_atom_type_scat_dispersion_real
_atom_type_scat_dispersion_imag
_atom_type_scat_source
C C 0.003 0.002
;
International Tables for Crystallography
(1992, Vol. C, Tables 4.2.6.8 and 6.1.1.4)
;
H H 0.000 0.000
;
International Tables for Crystallography
(1992, Vol. C, Table 6.1.1.4)
;
N N 0.006 0.003
;
International Tables for Crystallography
(1992, Vol. C, Tables 4.2.6.8 and 6.1.1.4)
;
O O 0.011 0.006
;
International Tables for Crystallography
(1992, Vol. C, Tables 4.2.6.8 and 6.1.1.4)
;
Pt Pt -1.703 8.390
;
International Tables for Crystallography
(1992, Vol. C, Tables 4.2.6.8 and 6.1.1.4)
;

loop_
_geom_angle_atom_site_label_1
_geom_angle_atom_site_label_2
_geom_angle_atom_site_label_3
_geom_angle
_geom_angle_publ_flag
O(1) Pt(1) O(2) 176.2(3) yes
O(1) Pt(1) N(1) 87.9(4) yes
O(1) Pt(1) N(2) 91.2(4) yes
O(2) Pt(1) N(1) 92.4(4) yes
O(2) Pt(1) N(2) 88.8(4) yes
N(1) Pt(1) N(2) 175.4(4) yes
O(3) Pt(2) O(5) 176.8(4) yes
O(3) Pt(2) N(3) 90.6(5) yes
O(3) Pt(2) N(4) 87.3(5) yes
O(5) Pt(2) N(3) 88.1(5) yes
O(5) Pt(2) N(4) 94.3(5) yes
N(3) Pt(2) N(4) 174.8(4) yes
Pt(1) O(1) C(20) 128.3(9) yes
Pt(1) O(2) C(2) 127.7(9) yes
Pt(2) O(3) C(27) 124.7(10) yes
Pt(2) O(5) C(45) 125.6(11) yes
Pt(1) N(1) C(7) 123.4(11) yes
Pt(1) N(1) C(8) 120.9(9) yes
C(7) N(1) C(8) 115.0(11) yes
Pt(1) N(2) C(18) 116.9(8) yes
Pt(1) N(2) C(25) 124.5(10) yes
C(18) N(2) C(25) 117.7(10) yes
Pt(2) N(3) C(32) 125.3(11) yes
Pt(2) N(3) C(33) 118.1(10) yes
C(32) N(3) C(33) 116.4(11) yes
Pt(2) N(4) C(43) 121.0(9) yes
Pt(2) N(4) C(50) 122.5(11) yes
C(43) N(4) C(50) 115.6(12) yes
C(2) C(1) C(6) 117.8(18) yes
C(2) C(1) C(7) 124.3(14) yes
C(6) C(1) C(7) 117.9(15) yes
O(2) C(2) C(1) 123.4(16) yes
O(2) C(2) C(3) 117.6(12) yes
C(1) C(2) C(3) 119.0(14) yes
C(2) C(3) C(4) 118.3(16) yes
C(3) C(4) C(5) 121(2) yes
C(4) C(5) C(6) 119.3(17) yes
C(1) C(6) C(5) 124.9(16) yes
N(1) C(7) C(1) 127.9(13) yes
N(1) C(8) C(9) 109.0(11) yes
C(8) C(9) C(10) 111.1(16) yes
C(9) C(10) C(11) 111.0(17) yes
C(10) C(11) C(12) 108.6(15) yes
C(11) C(12) C(13) 112.8(13) yes
C(12) C(13) C(14) 113.4(13) yes
C(13) C(14) C(15) 115.0(12) yes
C(14) C(15) C(16) 112.7(10) yes
C(15) C(16) C(17) 116.0(13) yes
C(16) C(17) C(18) 113.9(13) yes
N(2) C(18) C(17) 112.0(11) yes
C(20) C(19) C(24) 117.6(16) yes
C(20) C(19) C(25) 126.3(14) yes
C(24) C(19) C(25) 116.1(12) yes
O(1) C(20) C(19) 121.9(15) yes
O(1) C(20) C(21) 119.0(13) yes
C(19) C(20) C(21) 119.1(13) yes
C(20) C(21) C(22) 121.1(14) yes
C(21) C(22) C(23) 119.7(17) yes
C(22) C(23) C(24) 119.7(14) yes
C(19) C(24) C(23) 122.8(14) yes
N(2) C(25) C(19) 127.6(12) yes
C(27) C(26) C(31) 118.6(17) yes
C(27) C(26) C(32) 121.4(15) yes
C(31) C(26) C(32) 120.0(15) yes
O(3) C(27) C(26) 126.3(16) yes
O(3) C(27) C(28) 116.4(14) yes
C(26) C(27) C(28) 117.3(15) yes
C(27) C(28) C(29) 121.0(14) yes
C(28) C(29) C(30) 118.5(18) yes
C(29) C(30) C(31) 120.9(19) yes
C(26) C(31) C(30) 123.7(17) yes
N(3) C(32) C(26) 129.5(13) yes
N(3) C(33) C(34) 109.1(11) yes
C(33) C(34) C(35) 117.0(15) yes
C(34) C(35) C(36) 117.8(16) yes
C(35) C(36) C(37) 114.7(12) yes
C(36) C(37) C(38) 121.2(19) yes
C(37) C(38) C(39) 118.2(19) yes
C(38) C(39) C(40) 120.7(18) yes
C(39) C(40) C(41) 113.0(11) yes
C(40) C(41) C(42) 114.9(15) yes
C(41) C(42) C(43) 116.7(14) yes
N(4) C(43) C(42) 111.1(11) yes
C(45) C(44) C(49) 117(2) yes
C(45) C(44) C(50) 129(2) yes
C(49) C(44) C(50) 114.2(17) yes
O(5) C(45) C(44) 121.5(18) yes
O(5) C(45) C(46) 120.4(17) yes
C(44) C(45) C(46) 118.1(17) yes
C(45) C(46) C(47) 126.2(18) yes
C(46) C(47) C(48) 116(2) yes
C(47) C(48) C(49) 119.7(19) yes
C(44) C(49) C(48) 123.0(19) yes
N(4) C(50) C(44) 124.5(16) yes
C(2) C(3) H(1) 120.8(16) no
C(4) C(3) H(1) 121(2) no
C(3) C(4) H(2) 119.7(19) no
C(5) C(4) H(2) 119.7(17) no
C(4) C(5) H(3) 120(2) no
C(6) C(5) H(3) 120(2) no
C(1) C(6) H(4) 118(2) no
C(5) C(6) H(4) 117.6(19) no
N(1) C(7) H(5) 116.0(19) no
C(1) C(7) H(5) 116.0(17) no
N(1) C(8) H(6) 109.9(14) no
N(1) C(8) H(7) 109.9(11) no
C(9) C(8) H(6) 109.9(11) no
C(9) C(8) H(7) 109.9(14) no
H(6) C(8) H(7) 108.3(13) no
C(8) C(9) H(8) 109.4(12) no
C(8) C(9) H(9) 109.4(16) no
C(10) C(9) H(8) 109.4(17) no
C(10) C(9) H(9) 109.4(13) no
H(8) C(9) H(9) 108.0(18) no
C(9) C(10) H(10) 109.4(14) no
C(9) C(10) H(11) 109.4(16) no
C(11) C(10) H(10) 109.4(16) no
C(11) C(10) H(11) 109.4(13) no
H(10) C(10) H(11) 108(2) no
C(10) C(11) H(12) 110.0(15) no
C(10) C(11) H(13) 110.0(12) no
C(12) C(11) H(12) 110.0(13) no
C(12) C(11) H(13) 110.0(16) no
H(12) C(11) H(13) 108.3(19) no
C(11) C(12) H(14) 109.0(14) no
C(11) C(12) H(15) 109.0(15) no
C(13) C(12) H(14) 109.0(14) no
C(13) C(12) H(15) 109.0(12) no
H(14) C(12) H(15) 107.8(16) no
C(12) C(13) H(16) 108.9(11) no
C(12) C(13) H(17) 108.9(12) no
C(14) C(13) H(16) 108.9(12) no
C(14) C(13) H(17) 108.9(11) no
H(16) C(13) H(17) 107.7(14) no
C(13) C(14) H(18) 108.5(11) no
C(13) C(14) H(19) 108.5(11) no
C(15) C(14) H(18) 108.5(11) no
C(15) C(14) H(19) 108.5(11) no
H(18) C(14) H(19) 107.5(14) no
C(14) C(15) H(20) 109.1(11) no
C(14) C(15) H(21) 109.1(12) no
C(16) C(15) H(20) 109.1(13) no
C(16) C(15) H(21) 109.1(12) no
H(20) C(15) H(21) 107.8(12) no
C(15) C(16) H(22) 108.3(11) no
C(15) C(16) H(23) 108.3(13) no
C(17) C(16) H(22) 108.3(13) no
C(17) C(16) H(23) 108.3(12) no
H(22) C(16) H(23) 107.4(15) no
C(16) C(17) H(24) 108.8(12) no
C(16) C(17) H(25) 108.8(12) no
C(18) C(17) H(24) 108.8(11) no
C(18) C(17) H(25) 108.8(12) no
H(24) C(17) H(25) 107.7(15) no
N(2) C(18) H(26) 109.2(11) no
N(2) C(18) H(27) 109.2(14) no
C(17) C(18) H(26) 109.2(14) no
C(17) C(18) H(27) 109.2(11) no
H(26) C(18) H(27) 107.9(12) no
C(20) C(21) H(28) 119.4(15) no
C(22) C(21) H(28) 119(2) no
C(21) C(22) H(29) 120.2(14) no
C(23) C(22) H(29) 120.2(14) no
C(22) C(23) H(30) 120.2(18) no
C(24) C(23) H(30) 120.1(15) no
C(19) C(24) H(31) 118.6(18) no
C(23) C(24) H(31) 118.6(15) no
N(2) C(25) H(32) 116.2(17) no
C(19) C(25) H(32) 116.2(15) no
C(27) C(28) H(33) 119.5(16) no
C(29) C(28) H(33) 119.5(18) no
C(28) C(29) H(34) 120.7(19) no
C(30) C(29) H(34) 121(2) no
C(29) C(30) H(35) 120(2) no
C(31) C(30) H(35) 120(2) no
C(26) C(31) H(36) 118(2) no
C(30) C(31) H(36) 118(2) no
N(3) C(32) H(37) 115.3(18) no
C(26) C(32) H(37) 115.3(18) no
N(3) C(33) H(38) 109.9(15) no
N(3) C(33) H(39) 109.9(11) no
C(34) C(33) H(38) 109.8(11) no
C(34) C(33) H(39) 109.8(16) no
H(38) C(33) H(39) 108.3(13) no
C(33) C(34) H(40) 108.0(12) no
C(33) C(34) H(41) 108.0(10) no
C(35) C(34) H(40) 108.0(11) no
C(35) C(34) H(41) 108.1(12) no
H(40) C(34) H(41) 107.3(17) no
C(34) C(35) H(42) 107.9(13) no
C(34) C(35) H(43) 107.9(11) no
C(36) C(35) H(42) 107.9(11) no
C(36) C(35) H(43) 107.9(13) no
H(42) C(35) H(43) 107.2(19) no
C(35) C(36) H(44) 108.6(17) no
C(35) C(36) H(45) 108.6(13) no
C(37) C(36) H(44) 108.6(14) no
C(37) C(36) H(45) 108.6(17) no
H(44) C(36) H(45) 107.6(13) no
C(36) C(37) H(46) 107.0(14) no
C(36) C(37) H(47) 107.0(14) no
C(38) C(37) H(46) 107.0(17) no
C(38) C(37) H(47) 107.0(15) no
H(46) C(37) H(47) 106.8(18) no
C(37) C(38) H(48) 108(2) no
C(37) C(38) H(49) 108(2) no
C(39) C(38) H(48) 108(2) no
C(39) C(38) H(49) 108(2) no
H(48) C(38) H(49) 107(2) no
C(38) C(39) H(50) 107(2) no
C(38) C(39) H(51) 107(2) no
C(40) C(39) H(50) 107.2(19) no
C(40) C(39) H(51) 107.1(18) no
H(50) C(39) H(51) 106.8(18) no
C(39) C(40) H(52) 109.0(14) no
C(39) C(40) H(53) 109.0(15) no
C(41) C(40) H(52) 109.0(15) no
C(41) C(40) H(53) 109.0(14) no
H(52) C(40) H(53) 107.8(12) no
C(40) C(41) H(54) 108.6(12) no
C(40) C(41) H(55) 108.6(15) no
C(42) C(41) H(54) 108.5(15) no
C(42) C(41) H(55) 108.6(13) no
H(54) C(41) H(55) 107.5(17) no
C(41) C(42) H(56) 108.1(12) no
C(41) C(42) H(57) 108.1(13) no
C(43) C(42) H(56) 108.1(12) no
C(43) C(42) H(57) 108.1(10) no
H(56) C(42) H(57) 107.3(16) no
N(4) C(43) H(58) 109.4(11) no
N(4) C(43) H(59) 109.4(13) no
C(42) C(43) H(58) 109.4(13) no
C(42) C(43) H(59) 109.4(10) no
H(58) C(43) H(59) 108.0(14) no
C(45) C(46) H(60) 116.9 no
C(47) C(46) H(60) 116.9 no
C(46) C(47) H(61) 121.9 no
C(48) C(47) H(61) 121.9 no
C(47) C(48) H(62) 120.2 no
C(49) C(48) H(62) 120.2 no
C(44) C(49) H(63) 118.5 no
C(48) C(49) H(63) 118.5 no
N(4) C(50) H(64) 117.8 no
C(44) C(50) H(64) 117.8 no

loop_
_geom_bond_atom_site_label_1
_geom_bond_atom_site_label_2
_geom_bond_distance
_geom_bond_publ_flag
Pt(1) O(1) 2.002(11) yes
Pt(1) O(2) 1.974(12) yes
Pt(1) N(1) 2.018(9) yes
Pt(1) N(2) 2.019(9) yes
Pt(2) O(3) 2.050(12) yes
Pt(2) O(5) 1.964(13) yes
Pt(2) N(3) 1.978(11) yes
Pt(2) N(4) 1.963(11) yes
O(1) C(20) 1.326(16) yes
O(2) C(2) 1.313(17) yes
O(3) C(27) 1.31(2) yes
O(5) C(45) 1.32(2) yes
N(1) C(7) 1.29(2) yes
N(1) C(8) 1.48(2) yes
N(2) C(18) 1.52(2) yes
N(2) C(25) 1.31(2) yes
N(3) C(32) 1.29(2) yes
N(3) C(33) 1.54(2) yes
N(4) C(43) 1.47(2) yes
N(4) C(50) 1.37(2) yes
C(1) C(2) 1.42(2) yes
C(1) C(6) 1.35(2) yes
C(1) C(7) 1.43(2) yes
C(2) C(3) 1.42(2) yes
C(3) C(4) 1.39(2) yes
C(4) C(5) 1.39(2) yes
C(5) C(6) 1.32(3) yes
C(8) C(9) 1.59(2) yes
C(9) C(10) 1.44(2) yes
C(10) C(11) 1.57(2) yes
C(11) C(12) 1.49(2) yes
C(12) C(13) 1.534(17) yes
C(13) C(14) 1.51(2) yes
C(14) C(15) 1.528(15) yes
C(15) C(16) 1.483(18) yes
C(16) C(17) 1.51(2) yes
C(17) C(18) 1.515(18) yes
C(19) C(20) 1.431(19) yes
C(19) C(24) 1.40(2) yes
C(19) C(25) 1.38(2) yes
C(20) C(21) 1.36(2) yes
C(21) C(22) 1.39(2) yes
C(22) C(23) 1.40(2) yes
C(23) C(24) 1.32(2) yes
C(26) C(27) 1.43(2) yes
C(26) C(31) 1.36(2) yes
C(26) C(32) 1.41(2) yes
C(27) C(28) 1.38(2) yes
C(28) C(29) 1.38(2) yes
C(29) C(30) 1.39(2) yes
C(30) C(31) 1.27(3) yes
C(33) C(34) 1.502(18) yes
C(34) C(35) 1.49(2) yes
C(35) C(36) 1.54(2) yes
C(36) C(37) 1.44(2) yes
C(37) C(38) 1.55(3) yes
C(38) C(39) 1.34(3) yes
C(39) C(40) 1.64(2) yes
C(40) C(41) 1.532(19) yes
C(41) C(42) 1.46(2) yes
C(42) C(43) 1.568(16) yes
C(44) C(45) 1.42(2) yes
C(44) C(49) 1.44(3) yes
C(44) C(50) 1.35(3) yes
C(45) C(46) 1.39(2) yes
C(46) C(47) 1.38(3) yes
C(47) C(48) 1.43(3) yes
C(48) C(49) 1.39(3) yes
C(3) H(1) 0.950(17) no
C(4) H(2) 0.95(2) no
C(5) H(3) 0.950(17) no
C(6) H(4) 0.950(16) no
C(7) H(5) 0.950(14) no
C(8) H(6) 0.990(12) no
C(8) H(7) 0.990(15) no
C(9) H(8) 0.990(15) no
C(9) H(9) 0.990(18) no
C(10) H(10) 0.99(2) no
C(10) H(11) 0.990(15) no
C(11) H(12) 0.99(2) no
C(11) H(13) 0.990(13) no
C(12) H(14) 0.990(18) no
C(12) H(15) 0.990(15) no
C(13) H(16) 0.990(12) no
C(13) H(17) 0.990(17) no
C(14) H(18) 0.990(15) no
C(14) H(19) 0.990(12) no
C(15) H(20) 0.990(15) no
C(15) H(21) 0.990(15) no
C(16) H(22) 0.990(12) no
C(16) H(23) 0.990(17) no
C(17) H(24) 0.990(12) no
C(17) H(25) 0.990(16) no
C(18) H(26) 0.990(16) no
C(18) H(27) 0.990(11) no
C(21) H(28) 0.950(16) no
C(22) H(29) 0.950(18) no
C(23) H(30) 0.950(15) no
C(24) H(31) 0.950(15) no
C(25) H(32) 0.950(13) no
C(28) H(33) 0.950(14) no
C(29) H(34) 0.95(2) no
C(30) H(35) 0.95(2) no
C(31) H(36) 0.950(17) no
C(32) H(37) 0.950(14) no
C(33) H(38) 0.990(14) no
C(33) H(39) 0.990(16) no
C(34) H(40) 0.990(15) no
C(34) H(41) 0.990(15) no
C(35) H(42) 0.990(17) no
C(35) H(43) 0.990(17) no
C(36) H(44) 0.990(18) no
C(36) H(45) 0.990(16) no
C(37) H(46) 0.99(2) no
C(37) H(47) 0.990(13) no
C(38) H(48) 0.99(3) no
C(38) H(49) 0.99(2) no
C(39) H(50) 0.990(14) no
C(39) H(51) 0.99(2) no
C(40) H(52) 0.990(18) no
C(40) H(53) 0.990(18) no
C(41) H(54) 0.990(14) no
C(41) H(55) 0.990(19) no
C(42) H(56) 0.990(16) no
C(42) H(57) 0.990(13) no
C(43) H(58) 0.990(17) no
C(43) H(59) 0.990(12) no
C(46) H(60) 0.950 no
C(47) H(61) 0.950 no
C(48) H(62) 0.950 no
C(49) H(63) 0.950 no
C(50) H(64) 0.950 no

loop_
_geom_contact_atom_site_label_1
_geom_contact_atom_site_label_2
_geom_contact_distance
_geom_contact_site_symmetry_2
Pt(1) C(1) 3.330(16) .
Pt(1) C(2) 2.965(17) .
Pt(1) C(7) 2.934(14) .
Pt(1) C(8) 3.055(14) .
Pt(1) C(9) 3.516(15) .
Pt(1) C(17) 3.527(14) .
Pt(1) C(18) 3.029(13) .
Pt(1) C(19) 3.343(15) .
Pt(1) C(20) 3.009(16) .
Pt(1) C(25) 2.963(13) .
Pt(2) C(26) 3.375(17) .
Pt(2) C(27) 2.994(18) .
Pt(2) C(32) 2.923(16) .
Pt(2) C(33) 3.025(14) .
Pt(2) C(34) 3.438(13) .
Pt(2) C(42) 3.538(13) .
Pt(2) C(43) 3.001(13) .
Pt(2) C(44) 3.24(2) .
Pt(2) C(45) 2.939(17) .
Pt(2) C(50) 2.938(19) .
O(1) N(1) 2.790(15) .
O(1) N(2) 2.873(15) .
O(1) C(8) 2.835(14) .
O(1) C(9) 3.115(15) .
O(1) C(19) 2.410(14) .
O(1) C(21) 2.31(2) .
O(1) C(22) 3.593(19) .
O(1) C(25) 2.950(16) .
O(1) C(31) 3.550(19) 2_556
O(2) N(1) 2.882(16) .
O(2) N(2) 2.794(16) .
O(2) C(1) 2.408(15) .
O(2) C(3) 2.34(2) .
O(2) C(4) 3.60(2) .
O(2) C(6) 3.599(19) .
O(2) C(7) 2.951(17) .
O(2) C(17) 3.132(15) .
O(2) C(18) 2.781(15) .
O(3) N(3) 2.863(17) .
O(3) N(4) 2.769(18) .
O(3) C(26) 2.439(18) .
O(3) C(28) 2.28(2) .
O(3) C(29) 3.56(2) .
O(3) C(32) 2.937(17) .
O(3) C(42) 3.290(17) .
O(3) C(43) 2.813(17) .
O(5) N(3) 2.740(18) .
O(5) N(4) 2.879(17) .
O(5) C(33) 2.767(18) .
O(5) C(34) 3.085(15) .
O(5) C(44) 2.40(2) .
O(5) C(46) 2.35(2) .
O(5) C(50) 2.97(2) .
N(1) O(1) 2.790(15) .
N(1) O(2) 2.882(16) .
N(1) C(1) 2.45(2) .
N(1) C(2) 3.03(2) .
N(1) C(9) 2.50(2) .
N(1) C(10) 2.890(19) .
N(1) C(32) 3.511(17) 2_556
N(2) O(1) 2.873(15) .
N(2) O(2) 2.794(16) .
N(2) C(16) 2.945(16) .
N(2) C(17) 2.518(19) .
N(2) C(19) 2.41(2) .
N(2) C(20) 3.03(2) .
N(3) O(3) 2.863(17) .
N(3) O(5) 2.740(18) .
N(3) C(26) 2.44(2) .
N(3) C(27) 2.98(2) .
N(3) C(34) 2.48(2) .
N(3) C(35) 2.896(17) .
N(4) O(3) 2.769(18) .
N(4) O(5) 2.879(17) .
N(4) C(41) 3.085(17) .
N(4) C(42) 2.509(17) .
N(4) C(44) 2.41(3) .
N(4) C(45) 3.04(2) .
C(1) Pt(1) 3.330(16) .
C(1) O(2) 2.408(15) .
C(1) N(1) 2.45(2) .
C(1) C(3) 2.45(2) .
C(1) C(4) 2.77(3) .
C(1) C(5) 2.37(2) .
C(1) C(33) 3.438(18) 2_556
C(2) Pt(1) 2.965(17) .
C(2) N(1) 3.03(2) .
C(2) C(4) 2.42(2) .
C(2) C(5) 2.77(2) .
C(2) C(6) 2.38(2) .
C(2) C(7) 2.52(2) .
C(2) C(33) 3.343(18) 2_556
C(3) O(2) 2.34(2) .
C(3) C(1) 2.45(2) .
C(3) C(5) 2.41(2) .
C(3) C(6) 2.74(2) .
C(4) O(2) 3.60(2) .
C(4) C(1) 2.77(3) .
C(4) C(2) 2.42(2) .
C(4) C(6) 2.34(3) .
C(5) C(1) 2.37(2) .
C(5) C(2) 2.77(2) .
C(5) C(3) 2.41(2) .
C(6) O(2) 3.599(19) .
C(6) C(2) 2.38(2) .
C(6) C(3) 2.74(2) .
C(6) C(4) 2.34(3) .
C(6) C(7) 2.38(3) .
C(6) C(18) 3.58(2) 4_555
C(7) Pt(1) 2.934(14) .
C(7) O(2) 2.951(17) .
C(7) C(2) 2.52(2) .
C(7) C(6) 2.38(3) .
C(7) C(8) 2.34(2) .
C(7) C(9) 3.31(2) .
C(7) C(10) 3.22(2) .
C(8) Pt(1) 3.055(14) .
C(8) O(1) 2.835(14) .
C(8) C(7) 2.34(2) .
C(8) C(10) 2.50(2) .
C(9) Pt(1) 3.516(15) .
C(9) O(1) 3.115(15) .
C(9) N(1) 2.50(2) .
C(9) C(7) 3.31(2) .
C(9) C(11) 2.48(2) .
C(9) C(12) 3.52(2) .
C(10) N(1) 2.890(19) .
C(10) C(7) 3.22(2) .
C(10) C(8) 2.50(2) .
C(10) C(12) 2.49(2) .
C(10) C(13) 3.19(2) .
C(11) C(9) 2.48(2) .
C(11) C(13) 2.520(19) .
C(12) C(9) 3.52(2) .
C(12) C(10) 2.49(2) .
C(12) C(14) 2.548(19) .
C(13) C(10) 3.19(2) .
C(13) C(11) 2.520(19) .
C(13) C(15) 2.566(17) .
C(13) C(16) 3.048(17) .
C(14) C(12) 2.548(19) .
C(14) C(16) 2.506(16) .
C(14) C(17) 3.095(17) .
C(15) C(13) 2.566(17) .
C(15) C(17) 2.534(19) .
C(16) N(2) 2.945(16) .
C(16) C(13) 3.048(17) .
C(16) C(14) 2.506(16) .
C(16) C(18) 2.53(2) .
C(16) C(25) 3.28(2) .
C(17) Pt(1) 3.527(14) .
C(17) O(2) 3.132(15) .
C(17) N(2) 2.518(19) .
C(17) C(14) 3.095(17) .
C(17) C(15) 2.534(19) .
C(17) C(25) 3.34(2) .
C(18) Pt(1) 3.029(13) .
C(18) O(2) 2.781(15) .
C(18) C(6) 3.58(2) 4_454
C(18) C(16) 2.53(2) .
C(18) C(25) 2.42(2) .
C(18) C(45) 3.56(2) 3_556
C(18) C(46) 3.54(2) 3_556
C(19) Pt(1) 3.343(15) .
C(19) O(1) 2.410(14) .
C(19) N(2) 2.41(2) .
C(19) C(21) 2.40(2) .
C(19) C(22) 2.77(2) .
C(19) C(23) 2.39(2) .
C(20) Pt(1) 3.009(16) .
C(20) N(2) 3.03(2) .
C(20) C(22) 2.39(2) .
C(20) C(23) 2.78(2) .
C(20) C(24) 2.423(18) .
C(20) C(25) 2.51(2) .
C(21) O(1) 2.31(2) .
C(21) C(19) 2.40(2) .
C(21) C(23) 2.410(19) .
C(21) C(24) 2.74(2) .
C(22) O(1) 3.593(19) .
C(22) C(19) 2.77(2) .
C(22) C(20) 2.39(2) .
C(22) C(24) 2.35(2) .
C(23) C(19) 2.39(2) .
C(23) C(20) 2.78(2) .
C(23) C(21) 2.410(19) .
C(23) C(25) 3.60(2) .
C(24) C(20) 2.423(18) .
C(24) C(21) 2.74(2) .
C(24) C(22) 2.35(2) .
C(24) C(25) 2.36(2) .
C(24) C(27) 3.595(18) 3_556
C(25) Pt(1) 2.963(13) .
C(25) O(1) 2.950(16) .
C(25) C(16) 3.28(2) .
C(25) C(17) 3.34(2) .
C(25) C(18) 2.42(2) .
C(25) C(20) 2.51(2) .
C(25) C(23) 3.60(2) .
C(25) C(24) 2.36(2) .
C(26) Pt(2) 3.375(17) .
C(26) O(3) 2.439(18) .
C(26) N(3) 2.44(2) .
C(26) C(28) 2.39(2) .
C(26) C(29) 2.74(2) .
C(26) C(30) 2.32(2) .
C(27) Pt(2) 2.994(18) .
C(27) N(3) 2.98(2) .
C(27) C(24) 3.595(18) 3_556
C(27) C(29) 2.40(2) .
C(27) C(30) 2.75(2) .
C(27) C(31) 2.40(2) .
C(27) C(32) 2.47(2) .
C(28) O(3) 2.28(2) .
C(28) C(26) 2.39(2) .
C(28) C(30) 2.38(2) .
C(28) C(31) 2.71(2) .
C(29) O(3) 3.56(2) .
C(29) C(26) 2.74(2) .
C(29) C(27) 2.40(2) .
C(29) C(31) 2.32(2) .
C(30) C(26) 2.32(2) .
C(30) C(27) 2.75(2) .
C(30) C(28) 2.38(2) .
C(30) C(32) 3.59(3) .
C(31) O(1) 3.550(19) 2_546
C(31) C(27) 2.40(2) .
C(31) C(28) 2.71(2) .
C(31) C(29) 2.32(2) .
C(31) C(32) 2.40(3) .
C(32) Pt(2) 2.923(16) .
C(32) O(3) 2.937(17) .
C(32) N(1) 3.511(17) 2_546
C(32) C(27) 2.47(2) .
C(32) C(30) 3.59(3) .
C(32) C(31) 2.40(3) .
C(32) C(33) 2.41(2) .
C(32) C(34) 3.35(2) .
C(32) C(35) 3.37(2) .
C(33) Pt(2) 3.025(14) .
C(33) O(5) 2.767(18) .
C(33) C(1) 3.438(18) 2_546
C(33) C(2) 3.343(18) 2_546
C(33) C(32) 2.41(2) .
C(33) C(35) 2.552(18) .
C(34) Pt(2) 3.438(13) .
C(34) O(5) 3.085(15) .
C(34) N(3) 2.48(2) .
C(34) C(32) 3.35(2) .
C(34) C(36) 2.591(18) .
C(34) C(37) 3.055(19) .
C(34) C(38) 3.54(2) .
C(35) N(3) 2.896(17) .
C(35) C(32) 3.37(2) .
C(35) C(33) 2.552(18) .
C(35) C(37) 2.50(2) .
C(35) C(38) 3.11(3) .
C(36) C(34) 2.591(18) .
C(36) C(38) 2.60(2) .
C(36) C(39) 3.25(2) .
C(37) C(34) 3.055(19) .
C(37) C(35) 2.50(2) .
C(37) C(39) 2.48(3) .
C(38) C(34) 3.54(2) .
C(38) C(35) 3.11(3) .
C(38) C(36) 2.60(2) .
C(38) C(40) 2.60(3) .
C(38) C(41) 3.13(3) .
C(39) C(36) 3.25(2) .
C(39) C(37) 2.48(3) .
C(39) C(41) 2.65(2) .
C(39) C(42) 3.24(2) .
C(40) C(38) 2.60(3) .
C(40) C(42) 2.52(2) .
C(41) N(4) 3.085(17) .
C(41) C(38) 3.13(3) .
C(41) C(39) 2.65(2) .
C(41) C(43) 2.58(2) .
C(41) C(50) 3.40(2) .
C(42) Pt(2) 3.538(13) .
C(42) O(3) 3.290(17) .
C(42) N(4) 2.509(17) .
C(42) C(39) 3.24(2) .
C(42) C(40) 2.52(2) .
C(42) C(50) 3.35(2) .
C(43) Pt(2) 3.001(13) .
C(43) O(3) 2.813(17) .
C(43) C(41) 2.58(2) .
C(43) C(50) 2.41(2) .
C(44) Pt(2) 3.24(2) .
C(44) O(5) 2.40(2) .
C(44) N(4) 2.41(3) .
C(44) C(46) 2.41(3) .
C(44) C(47) 2.88(3) .
C(44) C(48) 2.48(3) .
C(45) Pt(2) 2.939(17) .
C(45) N(4) 3.04(2) .
C(45) C(18) 3.56(2) 3_556
C(45) C(47) 2.47(2) .
C(45) C(48) 2.84(2) .
C(45) C(49) 2.44(2) .
C(45) C(50) 2.50(2) .
C(46) O(5) 2.35(2) .
C(46) C(18) 3.54(2) 3_556
C(46) C(44) 2.41(3) .
C(46) C(48) 2.39(2) .
C(46) C(49) 2.72(2) .
C(47) C(44) 2.88(3) .
C(47) C(45) 2.47(2) .
C(47) C(49) 2.43(3) .
C(48) C(44) 2.48(3) .
C(48) C(45) 2.84(2) .
C(48) C(46) 2.39(2) .
C(49) C(45) 2.44(2) .
C(49) C(46) 2.72(2) .
C(49) C(47) 2.43(3) .
C(49) C(50) 2.35(3) .
C(50) Pt(2) 2.938(19) .
C(50) O(5) 2.97(2) .
C(50) C(41) 3.40(2) .
C(50) C(42) 3.35(2) .
C(50) C(43) 2.41(2) .
C(50) C(45) 2.50(2) .
C(50) C(49) 2.35(3) .
Pt(1) H(7) 3.1812(5) .
Pt(1) H(8) 3.1246(5) .
Pt(1) H(10) 3.4095(4) .
Pt(1) H(16) 3.2206(4) .
Pt(1) H(23) 3.4339(4) .
Pt(1) H(24) 3.1766(5) .
Pt(1) H(26) 3.1079(5) .
Pt(1) H(37) 2.9630(4) 2_556
Pt(1) H(38) 3.2556(5) 2_556
Pt(2) H(31) 3.4259(5) 3_556
Pt(2) H(32) 3.1664(4) 3_556
Pt(2) H(39) 3.1487(5) .
Pt(2) H(41) 3.1239(5) .
Pt(2) H(43) 3.1687(4) .
Pt(2) H(49) 3.3165(4) .
Pt(2) H(57) 3.1150(5) .
Pt(2) H(58) 3.1110(5) .
O(1) H(7) 2.420(7) .
O(1) H(8) 2.510(7) .
O(1) H(28) 2.490(11) .
O(1) H(36) 2.625(8) 2_556
O(1) H(37) 3.291(9) 2_556
O(2) H(1) 2.542(12) .
O(2) H(4) 3.575(8) 4_454
O(2) H(24) 2.549(8) .
O(2) H(26) 2.304(7) .
O(2) H(38) 2.738(8) 2_556
O(3) H(20) 3.327(10) .
O(3) H(31) 3.007(9) 3_556
O(3) H(33) 2.451(12) .
O(3) H(57) 2.777(10) .
O(3) H(58) 2.300(10) .
O(3) H(59) 3.229(9) 3_556
O(5) H(27) 2.846(9) 3_556
O(5) H(32) 3.400(11) 3_556
O(5) H(39) 2.323(11) .
O(5) H(41) 2.483(9) .
O(5) H(49) 3.474(9) .
O(5) H(53) 3.599(12) 3_656
O(5) H(60) 2.502 .
N(1) H(5) 1.910(10) .
N(1) H(6) 2.042(11) .
N(1) H(7) 2.042(14) .
N(1) H(8) 2.739(12) .
N(1) H(9) 3.348(12) .
N(1) H(10) 2.464(9) .
N(1) H(11) 3.242(9) .
N(1) H(37) 2.970(9) 2_556
N(1) H(38) 3.523(11) 2_556
N(2) H(4) 2.742(10) 4_454
N(2) H(5) 3.331(10) 4_454
N(2) H(22) 3.203(9) .
N(2) H(23) 2.554(9) .
N(2) H(24) 2.791(12) .
N(2) H(25) 3.356(12) .
N(2) H(26) 2.070(14) .
N(2) H(27) 2.070(11) .
N(2) H(32) 1.926(10) .
N(3) H(31) 3.456(12) 3_556
N(3) H(32) 3.540(10) 3_556
N(3) H(37) 1.904(12) .
N(3) H(38) 2.095(12) .
N(3) H(39) 2.095(14) .
N(3) H(40) 3.322(13) .
N(3) H(41) 2.778(14) .
N(3) H(42) 3.036(10) .
N(3) H(43) 2.573(10) .
N(4) H(54) 3.492(10) .
N(4) H(55) 2.697(11) .
N(4) H(56) 3.338(12) .
N(4) H(57) 2.693(11) .
N(4) H(58) 2.031(15) .
N(4) H(58) 3.088(11) 3_556
N(4) H(59) 2.031(12) .
N(4) H(64) 2.000 .
C(1) H(1) 3.316(18) .
C(1) H(3) 3.213(18) .
C(1) H(4) 1.980(13) .
C(1) H(5) 2.034(19) .
C(1) H(10) 3.436(17) .
C(1) H(38) 3.081(13) 2_556
C(1) H(39) 2.967(13) 2_556
C(1) H(42) 3.105(13) 3_657
C(1) H(45) 3.477(15) 3_657
C(2) H(1) 2.077(17) .
C(2) H(2) 3.279(18) .
C(2) H(4) 3.230(12) .
C(2) H(5) 3.332(15) .
C(2) H(24) 3.438(12) .
C(2) H(26) 3.404(12) .
C(2) H(38) 2.730(13) 2_556
C(2) H(39) 3.036(12) 2_556
C(2) H(45) 3.290(13) 3_657
C(3) H(2) 2.04(2) .
C(3) H(3) 3.272(14) .
C(3) H(35) 3.27(2) 3_557
C(3) H(38) 3.344(18) 2_556
C(3) H(39) 3.286(15) 2_556
C(3) H(45) 3.161(14) 3_657
C(4) H(1) 2.046(16) .
C(4) H(3) 2.042(17) .
C(4) H(4) 3.19(2) .
C(4) H(29) 2.995(17) 1_556
C(4) H(39) 3.482(19) 2_556
C(4) H(45) 3.166(17) 3_657
C(5) H(1) 3.275(17) .
C(5) H(2) 2.04(2) .
C(5) H(4) 1.95(2) .
C(5) H(26) 3.307(17) 4_555
C(5) H(29) 3.095(19) 1_556
C(5) H(39) 3.414(16) 2_556
C(5) H(40) 3.533(15) 3_657
C(5) H(45) 3.357(14) 3_657
C(5) H(60) 3.469 2_556
C(6) H(2) 3.19(2) .
C(6) H(3) 1.97(2) .
C(6) H(5) 2.50(2) .
C(6) H(26) 3.167(15) 4_555
C(6) H(27) 3.422(15) 4_555
C(6) H(39) 3.159(16) 2_556
C(6) H(42) 3.029(15) 3_657
C(6) H(45) 3.473(16) 3_657
C(7) H(4) 2.496(18) .
C(7) H(6) 2.39(2) .
C(7) H(7) 3.06(2) .
C(7) H(10) 2.641(14) .
C(7) H(11) 3.283(16) .
C(7) H(37) 3.512(14) 2_556
C(7) H(38) 3.479(14) 2_556
C(7) H(42) 3.337(15) 3_657
C(8) H(5) 2.387(17) .
C(8) H(8) 2.134(12) .
C(8) H(9) 2.134(15) .
C(8) H(10) 2.623(14) .
C(8) H(11) 2.717(12) .
C(8) H(36) 3.490(12) 2_556
C(9) H(5) 3.37(2) .
C(9) H(6) 2.140(19) .
C(9) H(7) 2.140(19) .
C(9) H(10) 2.00(2) .
C(9) H(11) 1.998(16) .
C(9) H(12) 2.46(2) .
C(9) H(13) 3.110(17) .
C(9) H(16) 3.192(18) .
C(10) H(5) 3.196(18) .
C(10) H(6) 2.752(17) .
C(10) H(7) 3.336(17) .
C(10) H(8) 1.997(18) .
C(10) H(9) 2.00(2) .
C(10) H(12) 2.124(19) .
C(10) H(13) 2.124(16) .
C(10) H(14) 2.521(19) .
C(10) H(15) 3.323(17) .
C(10) H(16) 2.849(16) .
C(11) H(8) 2.607(16) .
C(11) H(9) 2.701(18) .
C(11) H(10) 2.117(17) .
C(11) H(11) 2.117(15) .
C(11) H(14) 2.04(2) .
C(11) H(15) 2.040(17) .
C(11) H(16) 2.682(14) .
C(11) H(17) 2.738(14) .
C(11) H(19) 3.142(15) 3_657
C(11) H(20) 3.470(14) 3_657
C(11) H(61) 3.225 3_656
C(12) H(8) 3.414(16) .
C(12) H(10) 2.423(15) .
C(12) H(11) 3.111(15) .
C(12) H(12) 2.051(19) .
C(12) H(13) 2.051(16) .
C(12) H(15) 3.424(15) 3_657
C(12) H(16) 2.078(13) .
C(12) H(17) 2.078(14) .
C(12) H(17) 3.354(15) 3_657
C(12) H(18) 2.808(17) .
C(12) H(19) 2.648(16) .
C(12) H(19) 3.030(17) 3_657
C(12) H(20) 3.408(15) 3_657
C(12) H(43) 3.494(17) 3_657
C(12) H(44) 3.372(19) 3_657
C(12) H(51) 3.159(18) 3_657
C(13) H(8) 3.263(14) .
C(13) H(10) 2.921(12) .
C(13) H(12) 2.596(14) .
C(13) H(13) 3.348(11) .
C(13) H(14) 2.079(13) .
C(13) H(15) 2.079(11) .
C(13) H(15) 2.933(13) 3_657
C(13) H(18) 2.056(17) .
C(13) H(19) 2.056(15) .
C(13) H(19) 3.491(13) 3_657
C(13) H(20) 2.791(11) .
C(13) H(21) 3.396(13) .
C(13) H(23) 2.680(11) .
C(13) H(24) 3.274(13) .
C(13) H(52) 3.489(18) .
C(13) H(56) 3.506(14) .
C(14) H(14) 2.711(11) .
C(14) H(15) 2.767(11) .
C(14) H(15) 2.879(14) 3_657
C(14) H(16) 2.060(14) .
C(14) H(17) 2.060(16) .
C(14) H(20) 2.075(12) .
C(14) H(21) 2.075(11) .
C(14) H(22) 3.345(10) .
C(14) H(23) 2.675(12) .
C(14) H(24) 2.746(12) .
C(14) H(25) 3.440(12) .
C(14) H(44) 3.295(13) 3_657
C(14) H(50) 3.496(14) 3_657
C(14) H(51) 3.406(12) 3_657
C(14) H(62) 3.344 1_556
C(15) H(13) 3.419(13) 3_657
C(15) H(15) 3.199(13) 3_657
C(15) H(16) 2.837(13) .
C(15) H(17) 2.681(14) .
C(15) H(18) 2.068(13) .
C(15) H(19) 2.068(11) .
C(15) H(22) 2.025(11) .
C(15) H(23) 2.025(14) .
C(15) H(24) 2.719(14) .
C(15) H(25) 2.748(14) .
C(15) H(33) 3.092(12) .
C(15) H(56) 3.264(16) .
C(15) H(62) 3.059 1_556
C(16) H(16) 2.813(13) .
C(16) H(17) 3.193(15) .
C(16) H(18) 2.725(13) .
C(16) H(19) 3.339(12) .
C(16) H(20) 2.034(14) .
C(16) H(21) 2.034(14) .
C(16) H(24) 2.051(15) .
C(16) H(25) 2.051(18) .
C(16) H(26) 3.365(15) .
C(16) H(27) 2.815(14) .
C(16) H(32) 3.298(13) .
C(16) H(56) 2.913(19) .
C(16) H(58) 3.554(15) .
C(17) H(16) 3.267(14) .
C(17) H(18) 2.791(11) .
C(17) H(20) 3.363(14) .
C(17) H(21) 2.726(13) .
C(17) H(22) 2.045(15) .
C(17) H(23) 2.046(17) .
C(17) H(26) 2.064(13) .
C(17) H(27) 2.064(12) .
C(17) H(32) 3.418(15) .
C(18) H(3) 3.591(14) 4_454
C(18) H(4) 2.861(13) 4_454
C(18) H(22) 2.723(14) .
C(18) H(23) 2.692(14) .
C(18) H(24) 2.059(12) .
C(18) H(25) 2.059(15) .
C(18) H(32) 2.491(17) .
C(19) H(5) 3.173(13) 4_454
C(19) H(6) 3.018(12) 4_454
C(19) H(23) 3.472(14) .
C(19) H(28) 3.266(14) .
C(19) H(30) 3.245(17) .
C(19) H(31) 2.036(12) .
C(19) H(32) 1.993(15) .
C(19) H(54) 3.514(14) .
C(19) H(56) 3.567(11) .
C(20) H(6) 3.265(12) 4_454
C(20) H(7) 3.538(12) .
C(20) H(8) 3.388(12) .
C(20) H(28) 2.004(17) .
C(20) H(29) 3.245(17) .
C(20) H(31) 3.282(12) .
C(20) H(32) 3.321(16) .
C(20) H(36) 3.066(12) 2_556
C(20) H(54) 3.545(13) .
C(21) H(6) 3.448(16) 4_454
C(21) H(29) 2.039(18) .
C(21) H(30) 3.268(13) .
C(21) H(36) 3.214(14) 2_556
C(21) H(54) 3.369(12) .
C(22) H(2) 3.146(13) 1_554
C(22) H(6) 3.396(16) 4_454
C(22) H(28) 2.032(12) .
C(22) H(30) 2.047(12) .
C(22) H(31) 3.205(16) .
C(22) H(40) 3.313(18) 3_656
C(22) H(46) 3.303(15) 3_656
C(22) H(54) 3.189(12) .
C(23) H(2) 3.309(16) 1_554
C(23) H(6) 3.192(15) 4_454
C(23) H(7) 3.523(14) 4_454
C(23) H(28) 3.265(13) .
C(23) H(29) 2.047(17) .
C(23) H(31) 1.959(18) .
C(23) H(46) 3.559(17) 3_656
C(23) H(54) 3.137(13) .
C(23) H(59) 3.546(14) .
C(24) H(6) 2.975(13) 4_454
C(24) H(7) 3.582(13) 4_454
C(24) H(29) 3.203(19) .
C(24) H(30) 1.974(19) .
C(24) H(32) 2.45(2) .
C(24) H(54) 3.304(15) .
C(24) H(59) 3.063(13) .
C(25) H(4) 3.217(16) 4_454
C(25) H(5) 3.040(12) 4_454
C(25) H(22) 3.226(14) .
C(25) H(23) 2.773(13) .
C(25) H(26) 3.140(19) .
C(25) H(27) 2.493(19) .
C(25) H(31) 2.499(16) .
C(26) H(7) 3.589(14) 2_546
C(26) H(11) 2.926(12) 3_657
C(26) H(13) 3.290(13) 3_657
C(26) H(30) 3.537(14) 3_556
C(26) H(31) 2.874(12) 3_556
C(26) H(33) 3.259(16) .
C(26) H(35) 3.171(18) .
C(26) H(36) 1.993(16) .
C(26) H(37) 2.007(17) .
C(27) H(13) 3.052(12) 3_657
C(27) H(20) 3.541(15) .
C(27) H(30) 3.420(15) 3_556
C(27) H(31) 2.765(12) 3_556
C(27) H(33) 2.022(17) .
C(27) H(34) 3.258(18) .
C(27) H(36) 3.251(15) .
C(27) H(37) 3.292(16) .
C(27) H(58) 3.435(16) .
C(28) H(13) 2.959(11) 3_657
C(28) H(20) 3.186(13) .
C(28) H(21) 3.288(14) .
C(28) H(30) 3.189(12) 3_556
C(28) H(31) 3.414(14) 3_556
C(28) H(34) 2.036(18) .
C(28) H(35) 3.242(15) .
C(28) H(63) 3.105 3_556
C(28) H(64) 3.056 3_556
C(29) H(1) 3.57(2) 3_557
C(29) H(13) 3.154(16) 3_657
C(29) H(30) 3.071(14) 3_556
C(29) H(33) 2.024(19) .
C(29) H(35) 2.037(19) .
C(29) H(36) 3.17(2) .
C(29) H(61) 3.172 1_556
C(29) H(63) 3.280 3_556
C(30) H(1) 3.12(2) 3_557
C(30) H(11) 3.191(15) 3_657
C(30) H(13) 3.398(16) 3_657
C(30) H(30) 3.196(14) 3_556
C(30) H(33) 3.24(2) .
C(30) H(34) 2.05(2) .
C(30) H(36) 1.91(2) .
C(31) H(7) 3.082(16) 2_546
C(31) H(11) 2.698(15) 3_657
C(31) H(13) 3.439(16) 3_657
C(31) H(30) 3.410(15) 3_556
C(31) H(31) 3.552(16) 3_556
C(31) H(34) 3.17(2) .
C(31) H(35) 1.93(2) .
C(31) H(37) 2.52(2) .
C(32) H(11) 3.296(16) 3_657
C(32) H(31) 3.230(13) 3_556
C(32) H(36) 2.542(19) .
C(32) H(38) 2.471(19) .
C(32) H(39) 3.10(2) .
C(32) H(42) 3.154(14) .
C(32) H(43) 3.022(15) .
C(33) H(37) 2.447(19) .
C(33) H(40) 2.039(15) .
C(33) H(41) 2.039(15) .
C(33) H(42) 2.695(13) .
C(33) H(43) 2.772(14) .
C(34) H(29) 3.459(15) 3_656
C(34) H(37) 3.452(17) .
C(34) H(38) 2.061(14) .
C(34) H(39) 2.061(12) .
C(34) H(42) 2.026(16) .
C(34) H(43) 2.026(17) .
C(34) H(44) 3.400(13) .
C(34) H(45) 2.871(11) .
C(34) H(46) 2.827(14) .
C(34) H(49) 2.983(13) .
C(35) H(10) 3.574(19) 3_657
C(35) H(14) 3.121(18) 3_657
C(35) H(37) 3.504(16) .
C(35) H(38) 2.883(14) .
C(35) H(39) 3.370(14) .
C(35) H(40) 2.028(18) .
C(35) H(41) 2.029(17) .
C(35) H(44) 2.076(13) .
C(35) H(45) 2.076(15) .
C(35) H(46) 2.763(19) .
C(35) H(47) 3.330(16) .
C(35) H(49) 2.748(15) .
C(35) H(51) 3.431(15) .
C(36) H(14) 3.20(2) 3_657
C(36) H(18) 3.405(17) 3_657
C(36) H(29) 3.555(19) 3_656
C(36) H(40) 2.735(15) .
C(36) H(41) 2.812(14) .
C(36) H(42) 2.068(16) .
C(36) H(43) 2.068(16) .
C(36) H(46) 1.970(19) .
C(36) H(47) 1.970(17) .
C(36) H(48) 3.373(16) .
C(36) H(49) 2.769(14) .
C(36) H(50) 3.325(15) .
C(36) H(51) 3.070(16) .
C(37) H(40) 3.212(15) .
C(37) H(41) 2.787(14) .
C(37) H(42) 3.317(18) .
C(37) H(43) 2.779(18) .
C(37) H(44) 1.99(2) .
C(37) H(45) 1.988(16) .
C(37) H(48) 2.076(16) .
C(37) H(49) 2.076(14) .
C(37) H(50) 2.534(17) .
C(37) H(51) 2.759(19) .
C(37) H(54) 3.54(2) 3_656
C(37) H(55) 3.32(2) 3_656
C(38) H(41) 2.97(2) .
C(38) H(43) 2.89(2) .
C(38) H(44) 2.89(2) .
C(38) H(45) 3.41(2) .
C(38) H(46) 2.07(2) .
C(38) H(47) 2.07(2) .
C(38) H(48) 3.10(2) 3_656
C(38) H(50) 1.89(2) .
C(38) H(51) 1.89(3) .
C(38) H(52) 3.37(2) .
C(38) H(53) 2.92(2) .
C(38) H(55) 2.78(2) .
C(38) H(55) 3.19(3) 3_656
C(38) H(57) 3.30(3) .
C(39) H(14) 3.56(2) 3_657
C(39) H(19) 3.36(2) 3_657
C(39) H(43) 3.37(2) .
C(39) H(44) 3.11(2) .
C(39) H(46) 3.25(2) .
C(39) H(47) 2.65(2) .
C(39) H(48) 1.90(2) .
C(39) H(49) 1.90(2) .
C(39) H(52) 2.17(2) .
C(39) H(53) 2.17(2) .
C(39) H(54) 3.48(2) .
C(39) H(55) 2.752(16) .
C(39) H(57) 2.813(17) .
C(40) H(17) 3.469(19) .
C(40) H(48) 2.656(17) .
C(40) H(48) 3.474(18) 3_656
C(40) H(49) 2.879(14) .
C(40) H(50) 2.150(13) .
C(40) H(51) 2.150(14) .
C(40) H(54) 2.072(13) .
C(40) H(55) 2.072(13) .
C(40) H(56) 2.758(17) .
C(40) H(57) 2.629(16) .
C(41) H(46) 3.17(2) 3_656
C(41) H(48) 3.137(17) .
C(41) H(48) 3.17(2) 3_656
C(41) H(49) 2.930(15) .
C(41) H(50) 3.455(14) .
C(41) H(51) 2.911(14) .
C(41) H(52) 2.077(15) .
C(41) H(53) 2.077(15) .
C(41) H(56) 2.00(2) .
C(41) H(57) 2.001(18) .
C(41) H(58) 3.394(17) .
C(41) H(59) 2.796(15) .
C(41) H(64) 3.340 .
C(42) H(17) 3.461(15) .
C(42) H(20) 3.240(19) .
C(42) H(22) 3.578(18) .
C(42) H(23) 3.206(18) .
C(42) H(49) 3.306(15) .
C(42) H(51) 3.029(12) .
C(42) H(52) 2.674(12) .
C(42) H(53) 3.338(15) .
C(42) H(54) 2.006(16) .
C(42) H(55) 2.006(19) .
C(42) H(58) 2.115(13) .
C(42) H(59) 2.115(12) .
C(42) H(64) 3.424 .
C(43) H(22) 3.516(17) .
C(43) H(54) 2.823(14) .
C(43) H(55) 2.697(16) .
C(43) H(56) 2.099(12) .
C(43) H(57) 2.099(11) .
C(43) H(58) 3.121(12) 3_556
C(43) H(64) 2.503 .
C(44) H(22) 3.032(14) 3_556
C(44) H(25) 3.421(17) 3_556
C(44) H(27) 3.276(17) 3_556
C(44) H(33) 3.506(16) 3_556
C(44) H(47) 3.366(18) 3_656
C(44) H(50) 3.36(2) 3_656
C(44) H(55) 3.553(19) .
C(44) H(60) 3.254 .
C(44) H(62) 3.335 .
C(44) H(63) 2.069 .
C(44) H(64) 1.984 .
C(45) H(22) 3.592(17) 3_556
C(45) H(25) 3.505(13) 3_556
C(45) H(27) 2.657(17) 3_556
C(45) H(39) 3.430(18) .
C(45) H(41) 3.447(14) .
C(45) H(50) 3.51(2) 3_656
C(45) H(53) 3.299(18) 3_656
C(45) H(60) 2.003 .
C(45) H(61) 3.318 .
C(45) H(63) 3.293 .
C(45) H(64) 3.308 .
C(46) H(25) 3.293(13) 3_556
C(46) H(26) 3.574(15) 3_556
C(46) H(27) 2.810(18) 3_556
C(46) H(50) 3.355(17) 3_656
C(46) H(53) 3.154(14) 3_656
C(46) H(61) 2.050 .
C(46) H(62) 3.252 .
C(47) H(12) 3.30(2) 3_656
C(47) H(21) 3.60(2) 1_554
C(47) H(25) 3.020(19) 3_556
C(47) H(27) 3.51(2) 3_556
C(47) H(34) 3.404(19) 1_554
C(47) H(50) 3.12(2) 3_656
C(47) H(60) 2.001 .
C(47) H(62) 2.074 .
C(47) H(63) 3.283 .
C(48) H(18) 3.60(2) 1_554
C(48) H(21) 3.02(2) 1_554
C(48) H(25) 2.89(2) 3_556
C(48) H(50) 2.933(17) 3_656
C(48) H(60) 3.239 .
C(48) H(61) 2.090 .
C(48) H(62) 3.519 3_555
C(48) H(63) 2.019 .
C(49) H(21) 3.497(14) 3_556
C(49) H(22) 3.308(19) 3_556
C(49) H(25) 3.097(17) 3_556
C(49) H(33) 3.135(19) 3_556
C(49) H(47) 2.950(17) 3_656
C(49) H(50) 3.028(16) 3_656
C(49) H(61) 3.298 .
C(49) H(62) 2.036 .
C(49) H(64) 2.440 .
C(50) H(22) 3.225(14) 3_556
C(50) H(33) 3.046(15) 3_556
C(50) H(47) 3.37(2) 3_656
C(50) H(54) 3.566(16) .
C(50) H(55) 2.787(14) .
C(50) H(58) 3.15(2) .
C(50) H(58) 3.446(19) 3_556
C(50) H(59) 2.45(2) .
C(50) H(63) 2.482 .
H(1) O(2) 2.542(12) .
H(1) C(1) 3.316(18) .
H(1) C(2) 2.077(17) .
H(1) C(4) 2.046(16) .
H(1) C(5) 3.275(17) .
H(1) C(29) 3.57(2) 3_557
H(1) C(30) 3.12(2) 3_557
H(1) H(2) 2.348 .
H(1) H(26) 3.256 .
H(1) H(28) 3.561 4_455
H(1) H(34) 3.307 3_557
H(1) H(35) 2.411 3_557
H(1) H(45) 3.597 3_657
H(2) C(2) 3.279(18) .
H(2) C(3) 2.04(2) .
H(2) C(5) 2.04(2) .
H(2) C(6) 3.19(2) .
H(2) C(22) 3.146(13) 1_556
H(2) C(23) 3.309(16) 1_556
H(2) H(1) 2.348 .
H(2) H(3) 2.342 .
H(2) H(7) 3.198 4_455
H(2) H(9) 3.457 4_455
H(2) H(29) 2.706 1_556
H(2) H(30) 3.044 1_556
H(2) H(35) 3.417 3_557
H(2) H(45) 3.570 3_657
H(3) C(1) 3.213(18) .
H(3) C(3) 3.272(14) .
H(3) C(4) 2.042(17) .
H(3) C(6) 1.97(2) .
H(3) C(18) 3.591(14) 4_555
H(3) H(2) 2.342 .
H(3) H(4) 2.236 .
H(3) H(26) 2.812 4_555
H(3) H(27) 3.522 4_555
H(3) H(29) 2.915 1_556
H(3) H(40) 3.421 3_657
H(3) H(60) 3.212 2_556
H(4) O(2) 3.575(8) 4_555
H(4) N(2) 2.742(10) 4_555
H(4) C(1) 1.980(13) .
H(4) C(2) 3.230(12) .
H(4) C(4) 3.19(2) .
H(4) C(5) 1.95(2) .
H(4) C(7) 2.496(18) .
H(4) C(18) 2.861(13) 4_555
H(4) C(25) 3.217(16) 4_555
H(4) H(3) 2.236 .
H(4) H(5) 2.247 .
H(4) H(26) 2.489 4_555
H(4) H(27) 2.898 4_555
H(4) H(32) 3.361 4_555
H(4) H(38) 3.377 3_657
H(4) H(42) 3.063 3_657
H(5) N(1) 1.910(10) .
H(5) N(2) 3.331(10) 4_555
H(5) C(1) 2.034(19) .
H(5) C(2) 3.332(15) .
H(5) C(6) 2.50(2) .
H(5) C(8) 2.387(17) .
H(5) C(9) 3.37(2) .
H(5) C(10) 3.196(18) .
H(5) C(19) 3.173(13) 4_555
H(5) C(25) 3.040(12) 4_555
H(5) H(4) 2.247 .
H(5) H(6) 2.048 .
H(5) H(7) 3.174 .
H(5) H(10) 2.815 .
H(5) H(11) 2.970 .
H(5) H(32) 3.297 4_555
H(5) H(42) 3.264 3_657
H(6) N(1) 2.042(11) .
H(6) C(7) 2.39(2) .
H(6) C(9) 2.140(19) .
H(6) C(10) 2.752(17) .
H(6) C(19) 3.018(12) 4_555
H(6) C(20) 3.265(12) 4_555
H(6) C(21) 3.448(16) 4_555
H(6) C(22) 3.396(16) 4_555
H(6) C(23) 3.192(15) 4_555
H(6) C(24) 2.975(13) 4_555
H(6) H(5) 2.048 .
H(6) H(7) 1.605 .
H(6) H(8) 2.926 .
H(6) H(9) 2.421 .
H(6) H(10) 2.965 .
H(6) H(11) 2.601 .
H(6) H(31) 3.356 4_555
H(7) Pt(1) 3.1812(5) .
H(7) O(1) 2.420(7) .
H(7) N(1) 2.042(14) .
H(7) C(7) 3.06(2) .
H(7) C(9) 2.140(19) .
H(7) C(10) 3.336(17) .
H(7) C(20) 3.538(12) .
H(7) C(23) 3.523(14) 4_555
H(7) C(24) 3.582(13) 4_555
H(7) C(26) 3.589(14) 2_556
H(7) C(31) 3.082(16) 2_556
H(7) H(2) 3.198 4_554
H(7) H(5) 3.174 .
H(7) H(6) 1.605 .
H(7) H(8) 2.416 .
H(7) H(9) 2.457 .
H(7) H(10) 3.515 .
H(7) H(28) 3.372 .
H(7) H(36) 2.624 2_556
H(7) H(37) 3.304 2_556
H(8) Pt(1) 3.1246(5) .
H(8) O(1) 2.510(7) .
H(8) N(1) 2.739(12) .
H(8) C(8) 2.134(12) .
H(8) C(10) 1.997(18) .
H(8) C(11) 2.607(16) .
H(8) C(12) 3.414(16) .
H(8) C(13) 3.263(14) .
H(8) C(20) 3.388(12) .
H(8) H(6) 2.926 .
H(8) H(7) 2.416 .
H(8) H(9) 1.602 .
H(8) H(10) 2.340 .
H(8) H(11) 2.805 .
H(8) H(12) 2.328 .
H(8) H(13) 3.422 .
H(8) H(16) 2.632 .
H(8) H(17) 3.335 .
H(8) H(52) 3.234 .
H(9) N(1) 3.348(12) .
H(9) C(8) 2.134(15) .
H(9) C(10) 2.00(2) .
H(9) C(11) 2.701(18) .
H(9) H(2) 3.457 4_554
H(9) H(6) 2.421 .
H(9) H(7) 2.457 .
H(9) H(8) 1.602 .
H(9) H(10) 2.805 .
H(9) H(11) 2.270 .
H(9) H(12) 2.501 .
H(9) H(13) 3.102 .
H(9) H(60) 3.416 3_656
H(9) H(61) 3.237 3_656
H(10) Pt(1) 3.4095(4) .
H(10) N(1) 2.464(9) .
H(10) C(1) 3.436(17) .
H(10) C(7) 2.641(14) .
H(10) C(8) 2.623(14) .
H(10) C(9) 2.00(2) .
H(10) C(11) 2.117(17) .
H(10) C(12) 2.423(15) .
H(10) C(13) 2.921(12) .
H(10) C(35) 3.574(19) 3_657
H(10) H(5) 2.815 .
H(10) H(6) 2.965 .
H(10) H(7) 3.515 .
H(10) H(8) 2.340 .
H(10) H(9) 2.805 .
H(10) H(11) 1.602 .
H(10) H(12) 2.753 .
H(10) H(13) 2.770 .
H(10) H(14) 2.174 .
H(10) H(15) 3.364 .
H(10) H(16) 2.457 .
H(10) H(17) 3.590 .
H(10) H(42) 2.951 3_657
H(10) H(43) 3.417 3_657
H(10) H(44) 3.382 3_657
H(11) N(1) 3.242(9) .
H(11) C(7) 3.283(16) .
H(11) C(8) 2.717(12) .
H(11) C(9) 1.998(16) .
H(11) C(11) 2.117(15) .
H(11) C(12) 3.111(15) .
H(11) C(26) 2.926(12) 3_657
H(11) C(30) 3.191(15) 3_657
H(11) C(31) 2.698(15) 3_657
H(11) C(32) 3.296(16) 3_657
H(11) H(5) 2.970 .
H(11) H(6) 2.601 .
H(11) H(8) 2.805 .
H(11) H(9) 2.270 .
H(11) H(10) 1.602 .
H(11) H(12) 2.775 .
H(11) H(13) 2.239 .
H(11) H(14) 2.982 .
H(11) H(35) 3.558 3_657
H(11) H(36) 2.753 3_657
H(11) H(37) 3.241 3_657
H(11) H(42) 3.407 3_657
H(12) C(9) 2.46(2) .
H(12) C(10) 2.124(19) .
H(12) C(12) 2.051(19) .
H(12) C(13) 2.596(14) .
H(12) C(47) 3.30(2) 3_656
H(12) H(8) 2.328 .
H(12) H(9) 2.501 .
H(12) H(10) 2.753 .
H(12) H(11) 2.775 .
H(12) H(13) 1.605 .
H(12) H(14) 2.833 .
H(12) H(15) 2.467 .
H(12) H(16) 2.746 .
H(12) H(17) 2.459 .
H(12) H(19) 2.815 3_657
H(12) H(52) 2.856 .
H(12) H(61) 2.661 3_656
H(13) C(9) 3.110(17) .
H(13) C(10) 2.124(16) .
H(13) C(12) 2.051(16) .
H(13) C(13) 3.348(11) .
H(13) C(15) 3.419(13) 3_657
H(13) C(26) 3.290(14) 3_657
H(13) C(27) 3.052(12) 3_657
H(13) C(28) 2.959(11) 3_657
H(13) C(29) 3.154(16) 3_657
H(13) C(30) 3.398(17) 3_657
H(13) C(31) 3.439(16) 3_657
H(13) H(8) 3.422 .
H(13) H(9) 3.102 .
H(13) H(10) 2.770 .
H(13) H(11) 2.239 .
H(13) H(12) 1.605 .
H(13) H(14) 2.456 .
H(13) H(15) 2.237 .
H(13) H(17) 3.528 .
H(13) H(19) 3.094 3_657
H(13) H(20) 2.834 3_657
H(13) H(21) 3.316 3_657
H(13) H(33) 3.330 3_657
H(13) H(61) 2.930 3_656
H(14) C(10) 2.521(19) .
H(14) C(11) 2.04(2) .
H(14) C(13) 2.079(13) .
H(14) C(14) 2.711(11) .
H(14) C(35) 3.121(18) 3_657
H(14) C(36) 3.20(2) 3_657
H(14) C(39) 3.56(2) 3_657
H(14) H(10) 2.174 .
H(14) H(11) 2.982 .
H(14) H(12) 2.833 .
H(14) H(13) 2.456 .
H(14) H(15) 1.600 .
H(14) H(16) 2.408 .
H(14) H(17) 2.871 .
H(14) H(18) 2.614 .
H(14) H(19) 2.834 .
H(14) H(42) 3.134 3_657
H(14) H(43) 2.561 3_657
H(14) H(44) 2.491 3_657
H(14) H(51) 2.637 3_657
H(15) C(10) 3.323(17) .
H(15) C(11) 2.040(17) .
H(15) C(12) 3.424(15) 3_657
H(15) C(13) 2.079(11) .
H(15) C(13) 2.933(13) 3_657
H(15) C(14) 2.767(11) .
H(15) C(14) 2.879(14) 3_657
H(15) C(15) 3.199(13) 3_657
H(15) H(10) 3.364 .
H(15) H(12) 2.467 .
H(15) H(13) 2.237 .
H(15) H(14) 1.600 .
H(15) H(15) 2.911 3_657
H(15) H(16) 2.871 .
H(15) H(17) 2.363 .
H(15) H(17) 2.399 3_657
H(15) H(18) 3.168 .
H(15) H(19) 2.504 .
H(15) H(19) 2.387 3_657
H(15) H(20) 2.616 3_657
H(15) H(51) 2.827 3_657
H(15) H(57) 3.348 3_657
H(16) Pt(1) 3.2206(4) .
H(16) C(9) 3.192(18) .
H(16) C(10) 2.849(16) .
H(16) C(11) 2.682(14) .
H(16) C(12) 2.078(13) .
H(16) C(14) 2.060(14) .
H(16) C(15) 2.837(13) .
H(16) C(16) 2.813(13) .
H(16) C(17) 3.267(14) .
H(16) H(8) 2.632 .
H(16) H(10) 2.457 .
H(16) H(12) 2.746 .
H(16) H(14) 2.408 .
H(16) H(15) 2.871 .
H(16) H(17) 1.599 .
H(16) H(18) 2.301 .
H(16) H(19) 2.846 .
H(16) H(20) 3.203 .
H(16) H(23) 2.267 .
H(16) H(24) 2.784 .
H(16) H(52) 3.524 .
H(16) H(56) 3.411 .
H(17) C(11) 2.738(14) .
H(17) C(12) 2.078(14) .
H(17) C(12) 3.354(15) 3_657
H(17) C(14) 2.060(16) .
H(17) C(15) 2.681(14) .
H(17) C(16) 3.193(15) .
H(17) C(40) 3.469(19) .
H(17) C(42) 3.461(15) .
H(17) H(8) 3.335 .
H(17) H(10) 3.590 .
H(17) H(12) 2.459 .
H(17) H(13) 3.528 .
H(17) H(14) 2.871 .
H(17) H(15) 2.363 .
H(17) H(15) 2.399 3_657
H(17) H(16) 1.599 .
H(17) H(18) 2.847 .
H(17) H(19) 2.430 .
H(17) H(19) 2.987 3_657
H(17) H(20) 2.547 .
H(17) H(21) 3.593 .
H(17) H(23) 2.707 .
H(17) H(51) 3.249 .
H(17) H(52) 2.660 .
H(17) H(56) 2.836 .
H(17) H(57) 3.241 .
H(18) C(12) 2.808(17) .
H(18) C(13) 2.056(17) .
H(18) C(15) 2.068(13) .
H(18) C(16) 2.725(13) .
H(18) C(17) 2.791(11) .
H(18) C(36) 3.405(17) 3_657
H(18) C(48) 3.60(2) 1_556
H(18) H(14) 2.614 .
H(18) H(15) 3.168 .
H(18) H(16) 2.301 .
H(18) H(17) 2.847 .
H(18) H(19) 1.597 .
H(18) H(20) 2.864 .
H(18) H(21) 2.349 .
H(18) H(23) 3.006 .
H(18) H(24) 2.215 .
H(18) H(25) 3.052 .
H(18) H(44) 2.451 3_657
H(18) H(47) 3.530 3_657
H(18) H(50) 3.102 3_657
H(18) H(51) 3.154 3_657
H(18) H(62) 3.079 1_556
H(19) C(11) 3.142(15) 3_657
H(19) C(12) 2.648(16) .
H(19) C(12) 3.030(17) 3_657
H(19) C(13) 2.056(15) .
H(19) C(13) 3.491(13) 3_657
H(19) C(15) 2.068(11) .
H(19) C(16) 3.339(12) .
H(19) C(39) 3.36(2) 3_657
H(19) H(12) 2.815 3_657
H(19) H(13) 3.094 3_657
H(19) H(14) 2.834 .
H(19) H(15) 2.504 .
H(19) H(15) 2.387 3_657
H(19) H(16) 2.846 .
H(19) H(17) 2.430 .
H(19) H(17) 2.987 3_657
H(19) H(18) 1.597 .
H(19) H(20) 2.354 .
H(19) H(21) 2.353 .
H(19) H(23) 3.566 .
H(19) H(44) 3.552 3_657
H(19) H(50) 2.938 3_657
H(19) H(51) 2.863 3_657
H(19) H(62) 3.252 1_556
H(20) O(3) 3.327(10) .
H(20) C(11) 3.470(14) 3_657
H(20) C(12) 3.408(15) 3_657
H(20) C(13) 2.791(11) .
H(20) C(14) 2.075(12) .
H(20) C(16) 2.034(14) .
H(20) C(17) 3.363(14) .
H(20) C(27) 3.541(15) .
H(20) C(28) 3.186(13) .
H(20) C(42) 3.240(19) .
H(20) H(13) 2.834 3_657
H(20) H(15) 2.616 3_657
H(20) H(16) 3.203 .
H(20) H(17) 2.547 .
H(20) H(18) 2.864 .
H(20) H(19) 2.354 .
H(20) H(21) 1.600 .
H(20) H(22) 2.278 .
H(20) H(23) 2.332 .
H(20) H(33) 2.717 .
H(20) H(56) 2.768 .
H(20) H(57) 2.878 .
H(20) H(58) 3.308 .
H(21) C(13) 3.396(13) .
H(21) C(14) 2.075(11) .
H(21) C(16) 2.034(14) .
H(21) C(17) 2.726(13) .
H(21) C(28) 3.288(14) .
H(21) C(47) 3.60(2) 1_556
H(21) C(48) 3.02(2) 1_556
H(21) C(49) 3.497(13) 3_556
H(21) H(13) 3.316 3_657
H(21) H(17) 3.593 .
H(21) H(18) 2.349 .
H(21) H(19) 2.353 .
H(21) H(20) 1.600 .
H(21) H(22) 2.340 .
H(21) H(23) 2.829 .
H(21) H(24) 2.985 .
H(21) H(25) 2.570 .
H(21) H(33) 2.676 .
H(21) H(61) 3.360 1_556
H(21) H(62) 2.182 1_556
H(21) H(63) 3.252 3_556
H(22) N(2) 3.203(9) .
H(22) C(14) 3.345(10) .
H(22) C(15) 2.025(11) .
H(22) C(17) 2.045(15) .
H(22) C(18) 2.723(14) .
H(22) C(25) 3.226(14) .
H(22) C(42) 3.578(18) .
H(22) C(43) 3.516(17) .
H(22) C(44) 3.032(14) 3_556
H(22) C(45) 3.592(17) 3_556
H(22) C(49) 3.308(19) 3_556
H(22) C(50) 3.225(14) 3_556
H(22) H(20) 2.278 .
H(22) H(21) 2.340 .
H(22) H(23) 1.596 .
H(22) H(24) 2.843 .
H(22) H(25) 2.340 .
H(22) H(27) 2.646 .
H(22) H(32) 2.966 .
H(22) H(33) 3.106 .
H(22) H(56) 2.900 .
H(22) H(58) 2.866 .
H(22) H(63) 3.480 3_556
H(22) H(64) 3.577 3_556
H(23) Pt(1) 3.4339(4) .
H(23) N(2) 2.554(9) .
H(23) C(13) 2.680(11) .
H(23) C(14) 2.675(12) .
H(23) C(15) 2.025(14) .
H(23) C(17) 2.046(17) .
H(23) C(18) 2.692(14) .
H(23) C(19) 3.472(14) .
H(23) C(25) 2.773(13) .
H(23) C(42) 3.206(18) .
H(23) H(16) 2.267 .
H(23) H(17) 2.707 .
H(23) H(18) 3.006 .
H(23) H(19) 3.566 .
H(23) H(20) 2.332 .
H(23) H(21) 2.829 .
H(23) H(22) 1.596 .
H(23) H(24) 2.365 .
H(23) H(25) 2.843 .
H(23) H(26) 3.554 .
H(23) H(27) 3.098 .
H(23) H(32) 3.007 .
H(23) H(56) 2.263 .
H(23) H(57) 3.529 .
H(23) H(58) 3.495 .
H(24) Pt(1) 3.1766(5) .
H(24) O(2) 2.549(8) .
H(24) N(2) 2.791(12) .
H(24) C(2) 3.438(12) .
H(24) C(13) 3.274(13) .
H(24) C(14) 2.746(12) .
H(24) C(15) 2.719(14) .
H(24) C(16) 2.051(15) .
H(24) C(18) 2.059(12) .
H(24) H(16) 2.784 .
H(24) H(18) 2.215 .
H(24) H(21) 2.985 .
H(24) H(22) 2.843 .
H(24) H(23) 2.365 .
H(24) H(25) 1.598 .
H(24) H(26) 2.300 .
H(24) H(27) 2.851 .
H(24) H(44) 3.386 3_657
H(25) N(2) 3.356(12) .
H(25) C(14) 3.440(12) .
H(25) C(15) 2.748(14) .
H(25) C(16) 2.051(18) .
H(25) C(18) 2.059(15) .
H(25) C(44) 3.421(17) 3_556
H(25) C(45) 3.505(13) 3_556
H(25) C(46) 3.293(13) 3_556
H(25) C(47) 3.020(19) 3_556
H(25) C(48) 2.89(2) 3_556
H(25) C(49) 3.097(17) 3_556
H(25) H(18) 3.052 .
H(25) H(21) 2.570 .
H(25) H(22) 2.340 .
H(25) H(23) 2.843 .
H(25) H(24) 1.598 .
H(25) H(26) 2.394 .
H(25) H(27) 2.303 .
H(25) H(34) 3.494 3_557
H(25) H(61) 3.451 3_556
H(25) H(62) 3.249 1_556
H(25) H(62) 3.254 3_556
H(25) H(63) 3.567 3_556
H(26) Pt(1) 3.1079(5) .
H(26) O(2) 2.304(7) .
H(26) N(2) 2.070(14) .
H(26) C(2) 3.404(12) .
H(26) C(5) 3.307(17) 4_454
H(26) C(6) 3.167(16) 4_454
H(26) C(16) 3.365(15) .
H(26) C(17) 2.064(13) .
H(26) C(25) 3.140(19) .
H(26) C(46) 3.574(15) 3_556
H(26) H(1) 3.256 .
H(26) H(3) 2.812 4_454
H(26) H(4) 2.489 4_454
H(26) H(23) 3.554 .
H(26) H(24) 2.300 .
H(26) H(25) 2.394 .
H(26) H(27) 1.601 .
H(26) H(32) 3.274 .
H(26) H(60) 3.551 3_556
H(27) O(5) 2.846(9) 3_556
H(27) N(2) 2.070(11) .
H(27) C(6) 3.422(15) 4_454
H(27) C(16) 2.815(14) .
H(27) C(17) 2.064(12) .
H(27) C(25) 2.493(19) .
H(27) C(44) 3.276(17) 3_556
H(27) C(45) 2.657(17) 3_556
H(27) C(46) 2.810(18) 3_556
H(27) C(47) 3.51(2) 3_556
H(27) H(3) 3.522 4_454
H(27) H(4) 2.898 4_454
H(27) H(22) 2.646 .
H(27) H(23) 3.098 .
H(27) H(24) 2.851 .
H(27) H(25) 2.303 .
H(27) H(26) 1.601 .
H(27) H(32) 2.182 .
H(27) H(60) 2.999 3_556
H(28) O(1) 2.490(11) .
H(28) C(19) 3.266(14) .
H(28) C(20) 2.004(17) .
H(28) C(22) 2.032(12) .
H(28) C(23) 3.265(13) .
H(28) H(1) 3.561 4_554
H(28) H(7) 3.372 .
H(28) H(29) 2.334 .
H(28) H(35) 3.035 2_556
H(28) H(36) 2.974 2_556
H(28) H(40) 3.439 3_656
H(29) C(4) 2.995(17) 1_554
H(29) C(5) 3.095(19) 1_554
H(29) C(20) 3.245(17) .
H(29) C(21) 2.039(18) .
H(29) C(23) 2.047(17) .
H(29) C(24) 3.203(19) .
H(29) C(34) 3.459(15) 3_656
H(29) C(36) 3.555(19) 3_656
H(29) H(2) 2.706 1_554
H(29) H(3) 2.915 1_554
H(29) H(28) 2.334 .
H(29) H(30) 2.353 .
H(29) H(40) 2.562 3_656
H(29) H(45) 2.869 3_656
H(29) H(46) 2.985 3_656
H(30) C(19) 3.245(17) .
H(30) C(21) 3.268(13) .
H(30) C(22) 2.047(12) .
H(30) C(24) 1.974(19) .
H(30) C(26) 3.537(14) 3_556
H(30) C(27) 3.420(15) 3_556
H(30) C(28) 3.189(12) 3_556
H(30) C(29) 3.071(14) 3_556
H(30) C(30) 3.196(14) 3_556
H(30) C(31) 3.410(15) 3_556
H(30) H(2) 3.044 1_554
H(30) H(29) 2.353 .
H(30) H(31) 2.250 .
H(30) H(34) 3.448 3_556
H(30) H(45) 3.483 3_656
H(30) H(46) 3.413 3_656
H(30) H(54) 3.510 .
H(30) H(64) 3.455 .
H(31) Pt(2) 3.4259(5) 3_556
H(31) O(3) 3.007(9) 3_556
H(31) N(3) 3.456(12) 3_556
H(31) C(19) 2.036(12) .
H(31) C(20) 3.282(12) .
H(31) C(22) 3.205(16) .
H(31) C(23) 1.959(18) .
H(31) C(25) 2.499(16) .
H(31) C(26) 2.874(12) 3_556
H(31) C(27) 2.765(12) 3_556
H(31) C(28) 3.414(14) 3_556
H(31) C(31) 3.552(16) 3_556
H(31) C(32) 3.230(13) 3_556
H(31) H(6) 3.356 4_454
H(31) H(30) 2.250 .
H(31) H(32) 2.214 .
H(31) H(59) 2.784 .
H(32) Pt(2) 3.1664(4) 3_556
H(32) O(5) 3.400(11) 3_556
H(32) N(2) 1.926(10) .
H(32) N(3) 3.540(10) 3_556
H(32) C(16) 3.298(13) .
H(32) C(17) 3.418(15) .
H(32) C(18) 2.491(17) .
H(32) C(19) 1.993(15) .
H(32) C(20) 3.321(16) .
H(32) C(24) 2.45(2) .
H(32) H(4) 3.361 4_454
H(32) H(5) 3.297 4_454
H(32) H(22) 2.966 .
H(32) H(23) 3.007 .
H(32) H(26) 3.274 .
H(32) H(27) 2.182 .
H(32) H(31) 2.214 .
H(32) H(59) 3.507 .
H(33) O(3) 2.451(12) .
H(33) C(15) 3.092(12) .
H(33) C(26) 3.259(16) .
H(33) C(27) 2.022(17) .
H(33) C(29) 2.024(19) .
H(33) C(30) 3.24(2) .
H(33) C(44) 3.506(16) 3_556
H(33) C(49) 3.135(19) 3_556
H(33) C(50) 3.046(15) 3_556
H(33) H(13) 3.330 3_657
H(33) H(20) 2.717 .
H(33) H(21) 2.676 .
H(33) H(22) 3.106 .
H(33) H(34) 2.333 .
H(33) H(58) 3.290 .
H(33) H(59) 3.560 3_556
H(33) H(63) 2.434 3_556
H(33) H(64) 2.465 3_556
H(34) C(27) 3.258(18) .
H(34) C(28) 2.036(18) .
H(34) C(30) 2.05(2) .
H(34) C(31) 3.17(2) .
H(34) C(47) 3.404(19) 1_556
H(34) H(1) 3.307 3_557
H(34) H(25) 3.494 3_557
H(34) H(30) 3.448 3_556
H(34) H(33) 2.333 .
H(34) H(35) 2.347 .
H(34) H(61) 2.826 1_556
H(34) H(62) 3.518 1_556
H(34) H(63) 2.807 3_556
H(35) C(3) 3.27(2) 3_557
H(35) C(26) 3.171(18) .
H(35) C(28) 3.242(15) .
H(35) C(29) 2.037(19) .
H(35) C(31) 1.93(2) .
H(35) H(1) 2.411 3_557
H(35) H(2) 3.417 3_557
H(35) H(11) 3.558 3_657
H(35) H(28) 3.035 2_546
H(35) H(34) 2.347 .
H(35) H(36) 2.187 .
H(36) O(1) 2.625(8) 2_546
H(36) C(8) 3.490(12) 2_546
H(36) C(20) 3.066(12) 2_546
H(36) C(21) 3.214(14) 2_546
H(36) C(26) 1.993(16) .
H(36) C(27) 3.251(15) .
H(36) C(29) 3.17(2) .
H(36) C(30) 1.91(2) .
H(36) C(32) 2.542(19) .
H(36) H(7) 2.624 2_546
H(36) H(11) 2.753 3_657
H(36) H(28) 2.974 2_546
H(36) H(35) 2.187 .
H(36) H(37) 2.292 .
H(37) Pt(1) 2.9630(4) 2_546
H(37) O(1) 3.291(9) 2_546
H(37) N(1) 2.970(9) 2_546
H(37) N(3) 1.904(12) .
H(37) C(7) 3.512(14) 2_546
H(37) C(26) 2.007(17) .
H(37) C(27) 3.292(16) .
H(37) C(31) 2.52(2) .
H(37) C(33) 2.447(19) .
H(37) C(34) 3.452(17) .
H(37) C(35) 3.504(16) .
H(37) H(7) 3.304 2_546
H(37) H(11) 3.241 3_657
H(37) H(36) 2.292 .
H(37) H(38) 2.117 .
H(37) H(39) 3.176 .
H(37) H(42) 3.056 .
H(37) H(43) 3.397 .
H(38) Pt(1) 3.2556(5) 2_546
H(38) O(2) 2.738(8) 2_546
H(38) N(1) 3.523(11) 2_546
H(38) N(3) 2.095(12) .
H(38) C(1) 3.081(13) 2_546
H(38) C(2) 2.730(12) 2_546
H(38) C(3) 3.344(18) 2_546
H(38) C(7) 3.479(14) 2_546
H(38) C(32) 2.471(19) .
H(38) C(34) 2.061(14) .
H(38) C(35) 2.883(14) .
H(38) H(4) 3.377 3_657
H(38) H(37) 2.117 .
H(38) H(39) 1.605 .
H(38) H(40) 2.273 .
H(38) H(41) 2.834 .
H(38) H(42) 2.685 .
H(38) H(43) 3.257 .
H(39) Pt(2) 3.1487(5) .
H(39) O(5) 2.323(11) .
H(39) N(3) 2.095(14) .
H(39) C(1) 2.967(13) 2_546
H(39) C(2) 3.036(12) 2_546
H(39) C(3) 3.286(15) 2_546
H(39) C(4) 3.482(19) 2_546
H(39) C(5) 3.414(16) 2_546
H(39) C(6) 3.159(15) 2_546
H(39) C(32) 3.10(2) .
H(39) C(34) 2.061(12) .
H(39) C(35) 3.370(14) .
H(39) C(45) 3.430(18) .
H(39) H(37) 3.176 .
H(39) H(38) 1.605 .
H(39) H(40) 2.409 .
H(39) H(41) 2.257 .
H(39) H(43) 3.582 .
H(39) H(60) 3.298 .
H(40) N(3) 3.322(13) .
H(40) C(5) 3.533(15) 3_657
H(40) C(22) 3.313(18) 3_656
H(40) C(33) 2.039(15) .
H(40) C(35) 2.028(18) .
H(40) C(36) 2.735(15) .
H(40) C(37) 3.212(15) .
H(40) H(3) 3.421 3_657
H(40) H(28) 3.439 3_656
H(40) H(29) 2.562 3_656
H(40) H(38) 2.273 .
H(40) H(39) 2.409 .
H(40) H(41) 1.594 .
H(40) H(42) 2.362 .
H(40) H(43) 2.820 .
H(40) H(45) 2.668 .
H(40) H(46) 2.774 .
H(41) Pt(2) 3.1239(5) .
H(41) O(5) 2.483(9) .
H(41) N(3) 2.778(14) .
H(41) C(33) 2.039(15) .
H(41) C(35) 2.029(17) .
H(41) C(36) 2.812(14) .
H(41) C(37) 2.787(14) .
H(41) C(38) 2.97(2) .
H(41) C(45) 3.447(14) .
H(41) H(38) 2.834 .
H(41) H(39) 2.257 .
H(41) H(40) 1.594 .
H(41) H(42) 2.820 .
H(41) H(43) 2.295 .
H(41) H(45) 3.236 .
H(41) H(46) 2.456 .
H(41) H(48) 3.355 .
H(41) H(49) 2.344 .
H(41) H(53) 3.222 3_656
H(42) N(3) 3.036(10) .
H(42) C(1) 3.105(13) 3_657
H(42) C(6) 3.029(16) 3_657
H(42) C(7) 3.337(15) 3_657
H(42) C(32) 3.154(14) .
H(42) C(33) 2.695(13) .
H(42) C(34) 2.026(16) .
H(42) C(36) 2.068(16) .
H(42) C(37) 3.317(18) .
H(42) H(4) 3.063 3_657
H(42) H(5) 3.264 3_657
H(42) H(10) 2.951 3_657
H(42) H(11) 3.407 3_657
H(42) H(14) 3.134 3_657
H(42) H(37) 3.056 .
H(42) H(38) 2.685 .
H(42) H(40) 2.362 .
H(42) H(41) 2.820 .
H(42) H(43) 1.594 .
H(42) H(44) 2.376 .
H(42) H(45) 2.311 .
H(42) H(46) 3.581 .
H(43) Pt(2) 3.1687(4) .
H(43) N(3) 2.573(10) .
H(43) C(12) 3.494(17) 3_657
H(43) C(32) 3.022(15) .
H(43) C(33) 2.772(14) .
H(43) C(34) 2.026(17) .
H(43) C(36) 2.068(16) .
H(43) C(37) 2.779(18) .
H(43) C(38) 2.89(2) .
H(43) C(39) 3.37(2) .
H(43) H(10) 3.417 3_657
H(43) H(14) 2.561 3_657
H(43) H(37) 3.397 .
H(43) H(38) 3.257 .
H(43) H(39) 3.582 .
H(43) H(40) 2.820 .
H(43) H(41) 2.295 .
H(43) H(42) 1.594 .
H(43) H(44) 2.305 .
H(43) H(45) 2.854 .
H(43) H(46) 3.216 .
H(43) H(49) 2.373 .
H(43) H(51) 2.823 .
H(43) H(57) 3.457 .
H(44) C(12) 3.372(19) 3_657
H(44) C(14) 3.295(14) 3_657
H(44) C(34) 3.400(13) .
H(44) C(35) 2.076(13) .
H(44) C(37) 1.99(2) .
H(44) C(38) 2.89(2) .
H(44) C(39) 3.11(2) .
H(44) H(10) 3.382 3_657
H(44) H(14) 2.491 3_657
H(44) H(18) 2.451 3_657
H(44) H(19) 3.552 3_657
H(44) H(24) 3.386 3_657
H(44) H(42) 2.376 .
H(44) H(43) 2.305 .
H(44) H(45) 1.598 .
H(44) H(46) 2.771 .
H(44) H(47) 2.206 .
H(44) H(49) 3.155 .
H(44) H(50) 3.045 .
H(44) H(51) 2.753 .
H(45) C(1) 3.477(15) 3_657
H(45) C(2) 3.290(13) 3_657
H(45) C(3) 3.161(14) 3_657
H(45) C(4) 3.166(17) 3_657
H(45) C(5) 3.357(14) 3_657
H(45) C(6) 3.473(16) 3_657
H(45) C(34) 2.871(11) .
H(45) C(35) 2.076(15) .
H(45) C(37) 1.988(16) .
H(45) C(38) 3.41(2) .
H(45) H(1) 3.597 3_657
H(45) H(2) 3.570 3_657
H(45) H(29) 2.869 3_656
H(45) H(30) 3.483 3_656
H(45) H(40) 2.668 .
H(45) H(41) 3.236 .
H(45) H(42) 2.311 .
H(45) H(43) 2.854 .
H(45) H(44) 1.598 .
H(45) H(46) 2.192 .
H(45) H(47) 2.276 .
H(46) C(22) 3.303(15) 3_656
H(46) C(23) 3.559(17) 3_656
H(46) C(34) 2.827(14) .
H(46) C(35) 2.763(19) .
H(46) C(36) 1.970(19) .
H(46) C(38) 2.07(2) .
H(46) C(39) 3.25(2) .
H(46) C(41) 3.17(2) 3_656
H(46) H(29) 2.985 3_656
H(46) H(30) 3.413 3_656
H(46) H(40) 2.774 .
H(46) H(41) 2.456 .
H(46) H(42) 3.581 .
H(46) H(43) 3.216 .
H(46) H(44) 2.771 .
H(46) H(45) 2.192 .
H(46) H(47) 1.589 .
H(46) H(48) 2.250 .
H(46) H(49) 2.409 .
H(46) H(50) 3.370 .
H(46) H(53) 3.262 3_656
H(46) H(54) 2.694 3_656
H(46) H(55) 2.812 3_656
H(46) H(64) 3.542 3_656
H(47) C(35) 3.330(16) .
H(47) C(36) 1.970(17) .
H(47) C(38) 2.07(2) .
H(47) C(39) 2.65(2) .
H(47) C(44) 3.366(18) 3_656
H(47) C(49) 2.950(17) 3_656
H(47) C(50) 3.37(2) 3_656
H(47) H(18) 3.530 3_657
H(47) H(44) 2.206 .
H(47) H(45) 2.276 .
H(47) H(46) 1.589 .
H(47) H(48) 2.402 .
H(47) H(49) 2.852 .
H(47) H(50) 2.317 .
H(47) H(51) 3.049 .
H(47) H(55) 3.335 3_656
H(47) H(63) 2.712 3_656
H(47) H(64) 2.942 3_656
H(48) C(36) 3.373(16) .
H(48) C(37) 2.076(16) .
H(48) C(38) 3.10(2) 3_656
H(48) C(39) 1.90(2) .
H(48) C(40) 2.656(17) .
H(48) C(40) 3.474(18) 3_656
H(48) C(41) 3.137(17) .
H(48) C(41) 3.17(2) 3_656
H(48) H(41) 3.355 .
H(48) H(46) 2.250 .
H(48) H(47) 2.402 .
H(48) H(48) 2.277 3_656
H(48) H(49) 1.593 .
H(48) H(49) 3.103 3_656
H(48) H(50) 2.294 .
H(48) H(51) 2.694 .
H(48) H(52) 3.563 .
H(48) H(53) 2.653 .
H(48) H(53) 3.167 3_656
H(48) H(54) 3.397 3_656
H(48) H(55) 2.639 .
H(48) H(55) 2.356 3_656
H(49) Pt(2) 3.3165(4) .
H(49) O(5) 3.474(9) .
H(49) C(34) 2.983(13) .
H(49) C(35) 2.748(15) .
H(49) C(36) 2.769(14) .
H(49) C(37) 2.076(14) .
H(49) C(39) 1.90(2) .
H(49) C(40) 2.879(14) .
H(49) C(41) 2.930(15) .
H(49) C(42) 3.306(15) .
H(49) H(41) 2.344 .
H(49) H(43) 2.373 .
H(49) H(44) 3.155 .
H(49) H(46) 2.409 .
H(49) H(47) 2.852 .
H(49) H(48) 1.593 .
H(49) H(48) 3.103 3_656
H(49) H(50) 2.693 .
H(49) H(51) 2.092 .
H(49) H(53) 3.370 .
H(49) H(53) 3.563 3_656
H(49) H(55) 2.446 .
H(49) H(57) 2.788 .
H(50) C(14) 3.496(14) 3_657
H(50) C(36) 3.325(15) .
H(50) C(37) 2.534(17) .
H(50) C(38) 1.89(2) .
H(50) C(40) 2.150(13) .
H(50) C(41) 3.455(14) .
H(50) C(44) 3.36(2) 3_656
H(50) C(45) 3.51(2) 3_656
H(50) C(46) 3.355(17) 3_656
H(50) C(47) 3.12(2) 3_656
H(50) C(48) 2.933(17) 3_656
H(50) C(49) 3.028(16) 3_656
H(50) H(18) 3.102 3_657
H(50) H(19) 2.938 3_657
H(50) H(44) 3.045 .
H(50) H(46) 3.370 .
H(50) H(47) 2.317 .
H(50) H(48) 2.294 .
H(50) H(49) 2.693 .
H(50) H(51) 1.590 .
H(50) H(52) 2.471 .
H(50) H(53) 2.399 .
H(50) H(61) 3.599 3_656
H(50) H(62) 3.318 3_656
H(50) H(63) 3.440 3_656
H(51) C(12) 3.159(18) 3_657
H(51) C(14) 3.406(12) 3_657
H(51) C(35) 3.431(15) .
H(51) C(36) 3.070(16) .
H(51) C(37) 2.759(19) .
H(51) C(38) 1.89(3) .
H(51) C(40) 2.150(14) .
H(51) C(41) 2.911(14) .
H(51) C(42) 3.029(12) .
H(51) H(14) 2.637 3_657
H(51) H(15) 2.827 3_657
H(51) H(17) 3.249 .
H(51) H(18) 3.154 3_657
H(51) H(19) 2.863 3_657
H(51) H(43) 2.823 .
H(51) H(44) 2.753 .
H(51) H(47) 3.049 .
H(51) H(48) 2.694 .
H(51) H(49) 2.092 .
H(51) H(50) 1.590 .
H(51) H(52) 2.385 .
H(51) H(53) 2.927 .
H(51) H(55) 3.133 .
H(51) H(56) 3.391 .
H(51) H(57) 2.368 .
H(52) C(13) 3.489(18) .
H(52) C(38) 3.37(2) .
H(52) C(39) 2.17(2) .
H(52) C(41) 2.077(15) .
H(52) C(42) 2.674(12) .
H(52) H(8) 3.234 .
H(52) H(12) 2.856 .
H(52) H(16) 3.524 .
H(52) H(17) 2.660 .
H(52) H(48) 3.563 .
H(52) H(50) 2.471 .
H(52) H(51) 2.385 .
H(52) H(53) 1.599 .
H(52) H(54) 2.427 .
H(52) H(55) 2.865 .
H(52) H(56) 2.549 .
H(52) H(57) 2.796 .
H(53) O(5) 3.599(12) 3_656
H(53) C(38) 2.92(2) .
H(53) C(39) 2.17(2) .
H(53) C(41) 2.077(15) .
H(53) C(42) 3.338(15) .
H(53) C(45) 3.299(18) 3_656
H(53) C(46) 3.154(14) 3_656
H(53) H(41) 3.222 3_656
H(53) H(46) 3.262 3_656
H(53) H(48) 2.653 .
H(53) H(48) 3.167 3_656
H(53) H(49) 3.370 .
H(53) H(49) 3.563 3_656
H(53) H(50) 2.399 .
H(53) H(51) 2.927 .
H(53) H(52) 1.599 .
H(53) H(54) 2.292 .
H(53) H(55) 2.422 .
H(53) H(56) 3.566 .
H(53) H(57) 3.561 .
H(53) H(60) 3.173 3_656
H(54) N(4) 3.492(10) .
H(54) C(19) 3.514(14) .
H(54) C(20) 3.545(13) .
H(54) C(21) 3.369(12) .
H(54) C(22) 3.189(12) .
H(54) C(23) 3.137(13) .
H(54) C(24) 3.304(15) .
H(54) C(37) 3.54(2) 3_656
H(54) C(39) 3.48(2) .
H(54) C(40) 2.072(13) .
H(54) C(42) 2.006(16) .
H(54) C(43) 2.823(14) .
H(54) C(50) 3.566(16) .
H(54) H(30) 3.510 .
H(54) H(46) 2.694 3_656
H(54) H(48) 3.397 3_656
H(54) H(52) 2.427 .
H(54) H(53) 2.292 .
H(54) H(55) 1.597 .
H(54) H(56) 2.254 .
H(54) H(57) 2.800 .
H(54) H(59) 2.685 .
H(54) H(64) 3.231 .
H(55) N(4) 2.697(11) .
H(55) C(37) 3.32(2) 3_656
H(55) C(38) 2.78(2) .
H(55) C(38) 3.19(3) 3_656
H(55) C(39) 2.752(16) .
H(55) C(40) 2.072(13) .
H(55) C(42) 2.006(19) .
H(55) C(43) 2.697(16) .
H(55) C(44) 3.553(19) .
H(55) C(50) 2.787(14) .
H(55) H(46) 2.812 3_656
H(55) H(47) 3.335 3_656
H(55) H(48) 2.639 .
H(55) H(48) 2.356 3_656
H(55) H(49) 2.446 .
H(55) H(51) 3.133 .
H(55) H(52) 2.865 .
H(55) H(53) 2.422 .
H(55) H(54) 1.597 .
H(55) H(56) 2.801 .
H(55) H(57) 2.361 .
H(55) H(59) 2.961 .
H(55) H(64) 2.857 .
H(56) N(4) 3.338(12) .
H(56) C(13) 3.506(14) .
H(56) C(15) 3.264(16) .
H(56) C(16) 2.913(19) .
H(56) C(19) 3.567(11) .
H(56) C(40) 2.758(17) .
H(56) C(41) 2.00(2) .
H(56) C(43) 2.099(12) .
H(56) H(16) 3.411 .
H(56) H(17) 2.836 .
H(56) H(20) 2.768 .
H(56) H(22) 2.900 .
H(56) H(23) 2.263 .
H(56) H(51) 3.391 .
H(56) H(52) 2.549 .
H(56) H(53) 3.566 .
H(56) H(54) 2.254 .
H(56) H(55) 2.801 .
H(56) H(57) 1.595 .
H(56) H(58) 2.367 .
H(56) H(59) 2.417 .
H(57) Pt(2) 3.1150(5) .
H(57) O(3) 2.777(10) .
H(57) N(4) 2.693(11) .
H(57) C(38) 3.30(3) .
H(57) C(39) 2.813(17) .
H(57) C(40) 2.629(16) .
H(57) C(41) 2.001(18) .
H(57) C(43) 2.099(11) .
H(57) H(15) 3.348 3_657
H(57) H(17) 3.241 .
H(57) H(20) 2.878 .
H(57) H(23) 3.529 .
H(57) H(43) 3.457 .
H(57) H(49) 2.788 .
H(57) H(51) 2.368 .
H(57) H(52) 2.796 .
H(57) H(53) 3.561 .
H(57) H(54) 2.800 .
H(57) H(55) 2.361 .
H(57) H(56) 1.595 .
H(57) H(58) 2.404 .
H(57) H(59) 2.894 .
H(58) Pt(2) 3.1110(5) .
H(58) O(3) 2.300(10) .
H(58) N(4) 2.031(15) .
H(58) N(4) 3.088(11) 3_556
H(58) C(16) 3.554(15) .
H(58) C(27) 3.435(16) .
H(58) C(41) 3.394(17) .
H(58) C(42) 2.115(13) .
H(58) C(43) 3.121(12) 3_556
H(58) C(50) 3.15(2) .
H(58) C(50) 3.446(19) 3_556
H(58) H(20) 3.308 .
H(58) H(22) 2.866 .
H(58) H(23) 3.495 .
H(58) H(33) 3.290 .
H(58) H(56) 2.367 .
H(58) H(57) 2.404 .
H(58) H(58) 2.786 3_556
H(58) H(59) 1.602 .
H(58) H(59) 3.000 3_556
H(58) H(64) 3.306 .
H(58) H(64) 3.525 3_556
H(59) O(3) 3.229(9) 3_556
H(59) N(4) 2.031(12) .
H(59) C(23) 3.546(14) .
H(59) C(24) 3.063(13) .
H(59) C(41) 2.796(15) .
H(59) C(42) 2.115(12) .
H(59) C(50) 2.45(2) .
H(59) H(31) 2.784 .
H(59) H(32) 3.507 .
H(59) H(33) 3.560 3_556
H(59) H(54) 2.685 .
H(59) H(55) 2.961 .
H(59) H(56) 2.417 .
H(59) H(57) 2.894 .
H(59) H(58) 1.602 .
H(59) H(58) 3.000 3_556
H(59) H(64) 2.164 .
H(60) O(5) 2.502 .
H(60) C(5) 3.469 2_546
H(60) C(44) 3.254 .
H(60) C(45) 2.003 .
H(60) C(47) 2.001 .
H(60) C(48) 3.239 .
H(60) H(3) 3.212 2_546
H(60) H(9) 3.416 3_656
H(60) H(26) 3.551 3_556
H(60) H(27) 2.999 3_556
H(60) H(39) 3.298 .
H(60) H(53) 3.173 3_656
H(60) H(61) 2.315 .
H(61) C(11) 3.225 3_656
H(61) C(29) 3.172 1_554
H(61) C(45) 3.318 .
H(61) C(46) 2.050 .
H(61) C(48) 2.090 .
H(61) C(49) 3.298 .
H(61) H(9) 3.237 3_656
H(61) H(12) 2.661 3_656
H(61) H(13) 2.930 3_656
H(61) H(21) 3.360 1_554
H(61) H(25) 3.451 3_556
H(61) H(34) 2.826 1_554
H(61) H(50) 3.599 3_656
H(61) H(60) 2.315 .
H(61) H(62) 2.406 .
H(62) C(14) 3.344 1_554
H(62) C(15) 3.059 1_554
H(62) C(44) 3.335 .
H(62) C(46) 3.252 .
H(62) C(47) 2.074 .
H(62) C(48) 3.519 3_555
H(62) C(49) 2.036 .
H(62) H(18) 3.079 1_554
H(62) H(19) 3.252 1_554
H(62) H(21) 2.182 1_554
H(62) H(25) 3.249 1_554
H(62) H(25) 3.254 3_556
H(62) H(34) 3.518 1_554
H(62) H(50) 3.318 3_656
H(62) H(61) 2.406 .
H(62) H(62) 3.015 3_555
H(62) H(63) 2.316 .
H(62) H(63) 3.499 3_555
H(63) C(28) 3.105 3_556
H(63) C(29) 3.280 3_556
H(63) C(44) 2.069 .
H(63) C(45) 3.293 .
H(63) C(47) 3.283 .
H(63) C(48) 2.019 .
H(63) C(50) 2.482 .
H(63) H(21) 3.252 3_556
H(63) H(22) 3.480 3_556
H(63) H(25) 3.567 3_556
H(63) H(33) 2.434 3_556
H(63) H(34) 2.807 3_556
H(63) H(47) 2.712 3_656
H(63) H(50) 3.440 3_656
H(63) H(62) 2.316 .
H(63) H(62) 3.499 3_555
H(63) H(64) 2.208 .
H(64) N(4) 2.000 .
H(64) C(28) 3.056 3_556
H(64) C(41) 3.340 .
H(64) C(42) 3.424 .
H(64) C(43) 2.503 .
H(64) C(44) 1.984 .
H(64) C(45) 3.308 .
H(64) C(49) 2.440 .
H(64) H(22) 3.577 3_556
H(64) H(30) 3.455 .
H(64) H(33) 2.465 3_556
H(64) H(46) 3.542 3_656
H(64) H(47) 2.942 3_656
H(64) H(54) 3.231 .
H(64) H(55) 2.857 .
H(64) H(58) 3.306 .
H(64) H(58) 3.525 3_556
H(64) H(59) 2.164 .
H(64) H(63) 2.208 .

loop_
_geom_torsion_atom_site_label_1
_geom_torsion_atom_site_label_2
_geom_torsion_atom_site_label_3
_geom_torsion_atom_site_label_4
_geom_torsion
O(1) Pt(1) O(2) C(2) -87(4)
O(2) Pt(1) O(1) C(20) -84(5)
O(1) Pt(1) N(1) C(7) 174.4(10)
O(1) Pt(1) N(1) C(8) -15.8(8)
N(1) Pt(1) O(1) C(20) -179.1(9)
O(1) Pt(1) N(2) C(18) 166.4(8)
O(1) Pt(1) N(2) C(25) -2.6(10)
N(2) Pt(1) O(1) C(20) 5.4(9)
O(2) Pt(1) N(1) C(7) -1.8(10)
O(2) Pt(1) N(1) C(8) 168.0(8)
N(1) Pt(1) O(2) C(2) 8.2(9)
O(2) Pt(1) N(2) C(18) -17.4(8)
O(2) Pt(1) N(2) C(25) 173.6(10)
N(2) Pt(1) O(2) C(2) -176.2(9)
N(1) Pt(1) N(2) C(18) 88(7)
N(1) Pt(1) N(2) C(25) -81(7)
N(2) Pt(1) N(1) C(7) -107(7)
N(2) Pt(1) N(1) C(8) 62(7)
O(3) Pt(2) O(5) C(45) 104(7)
O(5) Pt(2) O(3) C(27) 49(8)
O(3) Pt(2) N(3) C(32) 12.1(10)
O(3) Pt(2) N(3) C(33) -162.5(8)
N(3) Pt(2) O(3) C(27) -16.0(9)
O(3) Pt(2) N(4) C(43) 23.1(9)
O(3) Pt(2) N(4) C(50) -168.5(10)
N(4) Pt(2) O(3) C(27) 168.8(9)
O(5) Pt(2) N(3) C(32) -165.1(11)
O(5) Pt(2) N(3) C(33) 20.3(8)
N(3) Pt(2) O(5) C(45) 169.3(12)
O(5) Pt(2) N(4) C(43) -159.7(10)
O(5) Pt(2) N(4) C(50) 8.7(10)
N(4) Pt(2) O(5) C(45) -15.4(12)
N(3) Pt(2) N(4) C(43) -43(7)
N(3) Pt(2) N(4) C(50) 126(6)
N(4) Pt(2) N(3) C(32) 78(6)
N(4) Pt(2) N(3) C(33) -97(6)
Pt(1) O(1) C(20) C(19) -4.3(16)
Pt(1) O(1) C(20) C(21) 177.1(8)
Pt(1) O(2) C(2) C(1) -8.0(17)
Pt(1) O(2) C(2) C(3) 170.4(8)
Pt(2) O(3) C(27) C(26) 12.5(17)
Pt(2) O(3) C(27) C(28) -169.4(8)
Pt(2) O(5) C(45) C(44) 9(2)
Pt(2) O(5) C(45) C(46) -168.6(11)
Pt(1) N(1) C(7) C(1) -5.1(19)
Pt(1) N(1) C(8) C(9) -66.2(12)
C(7) N(1) C(8) C(9) 104.3(12)
C(8) N(1) C(7) C(1) -175.3(12)
Pt(1) N(2) C(18) C(17) -69.2(12)
Pt(1) N(2) C(25) C(19) -1.4(18)
C(18) N(2) C(25) C(19) -170.3(12)
C(25) N(2) C(18) C(17) 100.5(13)
Pt(2) N(3) C(32) C(26) -4(2)
Pt(2) N(3) C(33) C(34) 65.9(13)
C(32) N(3) C(33) C(34) -109.2(14)
C(33) N(3) C(32) C(26) 170.4(12)
Pt(2) N(4) C(43) C(42) 69.2(14)
Pt(2) N(4) C(50) C(44) 4.1(19)
C(43) N(4) C(50) C(44) 173.1(13)
C(50) N(4) C(43) C(42) -99.9(13)
C(2) C(1) C(6) C(5) -0.7(17)
C(6) C(1) C(2) O(2) -180.0(12)
C(6) C(1) C(2) C(3) 1.7(19)
C(2) C(1) C(7) N(1) 8(2)
C(7) C(1) C(2) O(2) -0.6(16)
C(7) C(1) C(2) C(3) -178.9(12)
C(6) C(1) C(7) N(1) -172.9(13)
C(7) C(1) C(6) C(5) 179.9(11)
O(2) C(2) C(3) C(4) 178.9(12)
C(1) C(2) C(3) C(4) -2.7(19)
C(2) C(3) C(4) C(5) 3(2)
C(3) C(4) C(5) C(6) -2(2)
C(4) C(5) C(6) C(1) 0.7(19)
N(1) C(8) C(9) C(10) -55.7(14)
C(8) C(9) C(10) C(11) 173.9(12)
C(9) C(10) C(11) C(12) -122.7(16)
C(10) C(11) C(12) C(13) 79.8(17)
C(11) C(12) C(13) C(14) -176.0(13)
C(12) C(13) C(14) C(15) -168.8(12)
C(13) C(14) C(15) C(16) -58.4(17)
C(14) C(15) C(16) C(17) -63.5(17)
C(15) C(16) C(17) C(18) 177.8(11)
C(16) C(17) C(18) N(2) -50.4(14)
C(20) C(19) C(24) C(23) 0.7(17)
C(24) C(19) C(20) O(1) -179.2(11)
C(24) C(19) C(20) C(21) -0.5(15)
C(20) C(19) C(25) N(2) 4(2)
C(25) C(19) C(20) O(1) -1(2)
C(25) C(19) C(20) C(21) 177.2(12)
C(24) C(19) C(25) N(2) -177.7(12)
C(25) C(19) C(24) C(23) -177.3(13)
O(1) C(20) C(21) C(22) -179.7(8)
C(19) C(20) C(21) C(22) 1.6(19)
C(20) C(21) C(22) C(23) -2.8(19)
C(21) C(22) C(23) C(24) 3(2)
C(22) C(23) C(24) C(19) -2(2)
C(27) C(26) C(31) C(30) -0.2(17)
C(31) C(26) C(27) O(3) 179.4(12)
C(31) C(26) C(27) C(28) 1.3(18)
C(27) C(26) C(32) N(3) -5(2)
C(32) C(26) C(27) O(3) 0.6(16)
C(32) C(26) C(27) C(28) -177.5(11)
C(31) C(26) C(32) N(3) 175.8(13)
C(32) C(26) C(31) C(30) 178.6(14)
O(3) C(27) C(28) C(29) -179.7(8)
C(26) C(27) C(28) C(29) -1.5(18)
C(27) C(28) C(29) C(30) 0.6(15)
C(28) C(29) C(30) C(31) 0.6(17)
C(29) C(30) C(31) C(26) -1(2)
N(3) C(33) C(34) C(35) 45.7(16)
C(33) C(34) C(35) C(36) 174.4(12)
C(34) C(35) C(36) C(37) 52(2)
C(35) C(36) C(37) C(38) 51(2)
C(36) C(37) C(38) C(39) 71(2)
C(37) C(38) C(39) C(40) 164.1(18)
C(38) C(39) C(40) C(41) 51(2)
C(39) C(40) C(41) C(42) 71(2)
C(40) C(41) C(42) C(43) -171.0(11)
C(41) C(42) C(43) N(4) 62.4(15)
C(45) C(44) C(49) C(48) 1(2)
C(49) C(44) C(45) O(5) -177.6(14)
C(49) C(44) C(45) C(46) 0.3(16)
C(45) C(44) C(50) N(4) -17(2)
C(50) C(44) C(45) O(5) 9(2)
C(50) C(44) C(45) C(46) -172.8(16)
C(49) C(44) C(50) N(4) 170.1(13)
C(50) C(44) C(49) C(48) 175.0(15)
O(5) C(45) C(46) C(47) 176.7(16)
C(44) C(45) C(46) C(47) -1(2)
C(45) C(46) C(47) C(48) 1(2)
C(46) C(47) C(48) C(49) 0(2)
C(47) C(48) C(49) C(44) -1(2)
